data_7132501
loop_
_publ_author_name
'Duwe, Dario'
'Saha, Koushik'
'Endres, Lukas'
'Br&#xfc;ckner, Tobias'
'Dewhurst, Rian D.'
'Dietz, Maximilian'
'Radacki, Krzysztof'
'Fantuzzi, Felipe'
'Braunschweig, Holger'

_publ_section_title
;
 Stepwise and selective synthesis of chelating, multimetallic and
 mixed-metal &#x3c0;-diborene complexes.
;
_journal_issue 9
_journal_name_full 'Chemical communications (Cambridge, England)'
_journal_page_first 1120
_journal_page_last 1123
_journal_paper_doi 10.1039/d3cc05477b
_journal_volume 60
_journal_year 2024
_chemical_formula_moiety 'C51 H65 B2 Cl4 Cu4 N5'
_chemical_formula_sum 'C51 H65 B2 Cl4 Cu4 N5'
_chemical_formula_weight 1165.66
_space_group_crystal_system triclinic
_space_group_IT_number 2
_space_group_name_Hall '-P 1'
_space_group_name_H-M_alt 'P -1'
_atom_sites_solution_hydrogens mixed
_atom_sites_solution_primary dual
_atom_sites_solution_secondary difmap
_audit_creation_method SHELXL-2018/3
_audit_update_record
;
2023-08-23 deposited with the CCDC.	2023-12-17 downloaded from the CCDC.
;
_cell_angle_alpha 102.384(3)
_cell_angle_beta 91.280(2)
_cell_angle_gamma 90.589(3)
_cell_formula_units_Z 4
_cell_length_a 15.0923(11)
_cell_length_b 17.1901(14)
_cell_length_c 25.434(2)
_cell_measurement_reflns_used 9875
_cell_measurement_temperature 150(2)
_cell_measurement_theta_max 29.68
_cell_measurement_theta_min 2.43
_cell_volume 6442.6(9)
_computing_cell_refinement 'Saint+ ver. V8.38A (Bruker AXS)'
_computing_data_collection 'APEX2 ver. 2014.9 (Bruker AXS)'
_computing_data_reduction 'Saint+ ver. V8.38A (Bruker AXS)'
_computing_molecular_graphics 'ShelXLe (Huebschle et all, 2011)'
_computing_publication_material 'SHELXL-2018/3 (Sheldrick, 2018)'
_computing_structure_refinement 'SHELXL-2018/3 (Sheldrick, 2018)'
_computing_structure_solution 'SHELXT (Sheldrick, 2014)'
_diffrn_ambient_temperature 150(2)
_diffrn_detector 'CMOS area detector (Photon II)'
_diffrn_detector_area_resol_mean 7.5
_diffrn_measured_fraction_theta_full 0.999
_diffrn_measured_fraction_theta_max 0.999
_diffrn_measurement_device_type 'Bruker D8 Quest'
_diffrn_measurement_method '\f and \w scans'
_diffrn_radiation_monochromator 'multi-layer mirror'
_diffrn_radiation_type MoK\a
_diffrn_radiation_wavelength 0.71073
_diffrn_reflns_av_R_equivalents 0.1129
_diffrn_reflns_av_unetI/netI 0.0671
_diffrn_reflns_Laue_measured_fraction_full 0.999
_diffrn_reflns_Laue_measured_fraction_max 0.999
_diffrn_reflns_limit_h_max 18
_diffrn_reflns_limit_h_min -17
_diffrn_reflns_limit_k_max 21
_diffrn_reflns_limit_k_min -21
_diffrn_reflns_limit_l_max 31
_diffrn_reflns_limit_l_min -31
_diffrn_reflns_number 185593
_diffrn_reflns_point_group_measured_fraction_full 0.999
_diffrn_reflns_point_group_measured_fraction_max 0.999
_diffrn_reflns_theta_full 26.000
_diffrn_reflns_theta_max 26.022
_diffrn_reflns_theta_min 2.240
_diffrn_source 'microfocus sealed tube (Incoatec ImS)'
_exptl_absorpt_coefficient_mu 1.501
_exptl_absorpt_correction_T_max 0.7460
_exptl_absorpt_correction_T_min 0.6619
_exptl_absorpt_correction_type multi-scan
_exptl_absorpt_process_details 'SadAbs 2016/2 (Bruker AXS)'
_exptl_crystal_colour orange
_exptl_crystal_density_diffrn 1.202
_exptl_crystal_description block
_exptl_crystal_F_000 2400
_exptl_crystal_size_max 0.156
_exptl_crystal_size_mid 0.089
_exptl_crystal_size_min 0.078
_refine_diff_density_max 2.421
_refine_diff_density_min -2.098
_refine_diff_density_rms 0.133
_refine_ls_extinction_method none
_refine_ls_goodness_of_fit_ref 1.033
_refine_ls_hydrogen_treatment mixed
_refine_ls_matrix_type full
_refine_ls_number_parameters 1241
_refine_ls_number_reflns 25358
_refine_ls_number_restraints 57
_refine_ls_restrained_S_all 1.040
_refine_ls_R_factor_all 0.1342
_refine_ls_R_factor_gt 0.0940
_refine_ls_shift/su_max 0.076
_refine_ls_shift/su_mean 0.001
_refine_ls_structure_factor_coef Fsqd
_refine_ls_weighting_details 'w=1/[\s^2^(Fo^2^)+(0.1124P)^2^+50.4371P] where P=(Fo^2^+2Fc^2^)/3'
_refine_ls_weighting_scheme calc
_refine_ls_wR_factor_gt 0.2490
_refine_ls_wR_factor_ref 0.2747
_reflns_Friedel_coverage 0.000
_reflns_number_gt 16402
_reflns_number_total 25358
_reflns_threshold_expression 'I > 2\s(I)'
_cod_data_source_file d3cc05477b2.cif
_cod_data_source_block tobr116_a_sq
_cod_depositor_comments 'Adding full bibliography for 7132494--7132501.cif.'
_cod_original_cell_volume 6442.7(9)
_cod_database_code 7132501
_shelx_shelxl_version_number 2018/3
_shelx_space_group_comment
;
The symmetry employed for this shelxl refinement is uniquely defined
by the following loop, which should always be used as a source of
symmetry information in preference to the above space-group names.
They are only intended as comments.
;
_shelx_estimated_absorpt_t_min 0.800
_shelx_estimated_absorpt_t_max 0.892

loop_
_space_group_symop_operation_xyz
'x, y, z'
'-x, -y, -z'

loop_
_atom_site_label
_atom_site_type_symbol
_atom_site_fract_x
_atom_site_fract_y
_atom_site_fract_z
_atom_site_U_iso_or_equiv
_atom_site_adp_type
_atom_site_occupancy
_atom_site_site_symmetry_order
_atom_site_calc_flag
_atom_site_refinement_flags_posn
_atom_site_refinement_flags_adp
_atom_site_refinement_flags_occupancy
_atom_site_disorder_assembly
_atom_site_disorder_group
B1 B 0.5284(5) 0.5026(5) 0.7400(4) 0.0345(18) Uani 1 1 d . . . . .
C1 C 0.7880(5) 1.1672(5) 0.8173(3) 0.0392(18) Uani 1 1 d . . . . .
H1A H 0.798434 1.224266 0.833886 0.047 Uiso 1 1 calc R U . . .
H1AB H 0.744676 1.144657 0.838903 0.047 Uiso 1 1 calc R U . . .
B2 B 0.4524(5) 0.4570(5) 0.7732(4) 0.0326(18) Uani 1 1 d . . . . .
C2 C 0.8820(5) 1.0767(4) 0.7632(3) 0.0304(15) Uani 1 1 d . . . . .
B3 B 0.9512(6) 1.0090(5) 0.7405(3) 0.0295(17) Uani 1 1 d . . . . .
C3 C 1.1464(6) 1.0484(5) 0.9073(4) 0.049(2) Uani 1 1 d . . . . .
H3 H 1.191543 1.086794 0.920949 0.059 Uiso 1 1 calc R U . . .
B4 B 1.0241(5) 0.9577(5) 0.7704(3) 0.0280(16) Uani 1 1 d . . . . .
C4 C 1.0537(5) 0.9770(4) 0.8336(3) 0.0307(15) Uani 1 1 d . . . . .
Cu5 Cu 0.40255(6) 0.54113(6) 0.72788(4) 0.0377(2) Uani 1 1 d . . . . .
C5 C 1.1182(5) 1.0348(5) 0.8543(3) 0.0390(18) Uani 1 1 d . . . . .
H5 H 1.143216 1.065507 0.831235 0.047 Uiso 1 1 calc R U . . .
Cu6 Cu 0.58436(6) 0.41075(5) 0.76964(4) 0.0356(2) Uani 1 1 d . . . . .
C6 C 1.1064(6) 1.0038(6) 0.9404(4) 0.054(2) Uani 1 1 d . . . . .
H6 H 1.123972 1.011152 0.977230 0.065 Uiso 1 1 calc R U . . .
Cu7 Cu 0.56413(7) 0.36756(6) 0.85688(4) 0.0434(3) Uani 1 1 d . . . . .
C7 C 0.3874(5) 0.3853(4) 0.7387(3) 0.0340(16) Uani 1 1 d . . . . .
Cu8 Cu 1.07710(6) 1.04592(5) 0.72862(4) 0.0352(2) Uani 1 1 d . . . . .
C8 C 1.0424(6) 0.9500(5) 0.9192(3) 0.048(2) Uani 1 1 d . . . . .
H8 H 1.015422 0.920302 0.942149 0.057 Uiso 1 1 calc R U . . .
Cu9 Cu 0.89039(6) 0.91451(5) 0.76440(4) 0.0335(2) Uani 1 1 d . . . . .
C9 C 0.6813(6) 0.5464(5) 0.6739(3) 0.0428(19) Uani 1 1 d . . . . .
Cl12 Cl 0.68650(14) 0.34978(13) 0.80648(9) 0.0475(5) Uani 1 1 d . . . . .
C12 C 0.7267(9) 0.5002(9) 0.5686(5) 0.089(4) Uani 1 1 d . . . . .
H12 H 0.742137 0.484215 0.531887 0.107 Uiso 1 1 calc R U . . .
Cl11 Cl 0.31179(16) 0.60574(14) 0.68886(10) 0.0568(6) Uani 1 1 d . . . . .
C11 C 0.7634(8) 0.4610(7) 0.6053(4) 0.068(3) Uani 1 1 d . . . . .
H11 H 0.802834 0.418280 0.594084 0.082 Uiso 1 1 calc R U . . .
Cu10 Cu 0.91301(8) 0.86341(8) 0.84878(5) 0.0609(3) Uani 1 1 d . . . . .
C10 C 0.7418(7) 0.4849(6) 0.6592(4) 0.059(2) Uani 1 1 d . . . . .
Cl13 Cl 0.5629(3) 0.2853(2) 0.91887(13) 0.1015(13) Uani 1 1 d . . . . .
C13 C 0.6684(9) 0.5618(8) 0.5831(4) 0.081(4) Uani 1 1 d . . . . .
H13 H 0.644457 0.587456 0.556534 0.097 Uiso 1 1 calc R U . . .
Cl14 Cl 0.5719(3) 0.0553(3) 0.82451(16) 0.1156(15) Uani 1 1 d . . . . .
C14 C 0.6445(6) 0.5866(6) 0.6367(4) 0.053(2) Uani 1 1 d . . . . .
Cu15 Cu 0.56603(9) 0.17214(12) 0.87030(6) 0.0859(5) Uani 1 1 d . . . . .
C15 C 0.5794(8) 0.6520(7) 0.6543(4) 0.070(3) Uani 1 1 d . . . . .
H15A H 0.605001 0.689809 0.686004 0.084 Uiso 1 1 calc R U . . .
H15B H 0.525014 0.628394 0.665870 0.084 Uiso 1 1 calc R U . . .
Cl16 Cl 1.16541(15) 1.11264(13) 0.69050(10) 0.0532(5) Uani 1 1 d . . . . .
C16 C 0.5532(9) 0.6986(8) 0.6118(5) 0.085(4) Uani 1 1 d . . . . .
H16A H 0.513972 0.742015 0.627630 0.128 Uiso 1 1 calc R U . . .
H16B H 0.522197 0.662966 0.581579 0.128 Uiso 1 1 calc R U . . .
H16C H 0.606521 0.720740 0.598874 0.128 Uiso 1 1 calc R U . . .
Cl17 Cl 0.78672(14) 0.85081(13) 0.79618(9) 0.0477(5) Uani 1 1 d . . . . .
C17 C 0.7810(9) 0.4450(8) 0.7019(5) 0.085(4) Uani 1 1 d . . . . .
H17A H 0.810677 0.486651 0.729833 0.103 Uiso 1 1 calc R U . . .
H17B H 0.731485 0.422713 0.719185 0.103 Uiso 1 1 calc R U . . .
N18 N 0.4680(4) 0.4426(4) 0.8718(2) 0.0346(14) Uani 1 1 d . . . . .
C18 C 0.8441(9) 0.3818(8) 0.6845(5) 0.086(4) Uani 1 1 d . . . . .
H18A H 0.858254 0.356139 0.714488 0.128 Uiso 1 1 calc R U . . .
H18B H 0.898336 0.404393 0.673001 0.128 Uiso 1 1 calc R U . . .
H18C H 0.818116 0.342283 0.654372 0.128 Uiso 1 1 calc R U . . .
N19 N 0.6690(4) 0.5795(4) 0.7302(3) 0.0369(14) Uani 1 1 d . . . . .
C19 C 0.4842(5) 0.3221(5) 0.6627(3) 0.0430(19) Uani 1 1 d . . . . .
N20 N 0.6154(4) 0.6189(4) 0.8096(3) 0.0365(14) Uani 1 1 d . . . . .
C20 C 0.5416(6) 0.2654(5) 0.6786(4) 0.050(2) Uani 1 1 d . . . . .
N21 N 0.4037(4) 0.3393(4) 0.6898(3) 0.0375(14) Uani 1 1 d . . . . .
C21 C 0.6156(7) 0.2450(7) 0.6501(4) 0.069(3) Uani 1 1 d . . . . .
H21 H 0.655824 0.208898 0.660865 0.082 Uiso 1 1 calc R U . . .
N22 N 0.3057(4) 0.3656(4) 0.7530(3) 0.0392(15) Uani 1 1 d . . . . .
C22 C 0.6335(8) 0.2757(9) 0.6054(5) 0.086(4) Uani 1 1 d . . . . .
H22 H 0.685429 0.259932 0.585760 0.103 Uiso 1 1 calc R U . . .
N23 N 1.0141(4) 0.9359(4) 0.8665(3) 0.0389(15) Uani 1 1 d . . . . .
C23 C 0.5764(8) 0.3297(7) 0.5888(4) 0.068(3) Uani 1 1 d . . . . .
H23 H 0.590249 0.350692 0.558276 0.082 Uiso 1 1 calc R U . . .
N24 N 0.8134(4) 1.0917(4) 0.7317(2) 0.0358(14) Uani 1 1 d . . . . .
C24 C 0.5003(7) 0.3528(6) 0.6163(4) 0.055(2) Uani 1 1 d . . . . .
N25 N 0.8721(4) 1.1224(4) 0.8126(2) 0.0308(13) Uani 1 1 d . . . . .
C25 C 0.7981(6) 1.0654(5) 0.6738(3) 0.047(2) Uani 1 1 d . . . . .
N26 N 1.1624(4) 0.8631(4) 0.7474(3) 0.0361(14) Uani 1 1 d . . . . .
C26 C 0.7300(6) 1.0108(6) 0.6563(4) 0.052(2) Uani 1 1 d . . . . .
C28 C 0.4290(5) 0.4812(4) 0.8356(3) 0.0296(15) Uani 1 1 d . . . . .
N27 N 1.0602(4) 0.8432(4) 0.6843(3) 0.0374(14) Uani 1 1 d . . . . .
C27 C 0.7077(9) 0.9966(7) 0.6007(5) 0.079(4) Uani 1 1 d . . . . .
H27 H 0.659778 0.961571 0.586575 0.094 Uiso 1 1 calc R U . . .
C29 C 0.3685(5) 0.5405(4) 0.8546(3) 0.0364(17) Uani 1 1 d . . . . .
H29 H 0.344666 0.570617 0.830459 0.044 Uiso 1 1 calc R U . . .
C30 C 0.3417(6) 0.5572(5) 0.9077(3) 0.0438(19) Uani 1 1 d . . . . .
H30 H 0.297276 0.595463 0.919360 0.053 Uiso 1 1 calc R U . . .
C31 C 0.3810(6) 0.5172(5) 0.9427(3) 0.045(2) Uani 1 1 d . . . . .
H31 H 0.365844 0.528333 0.979622 0.055 Uiso 1 1 calc R U . . .
C32 C 0.4428(6) 0.4604(5) 0.9237(3) 0.0439(19) Uani 1 1 d . . . . .
H32 H 0.469029 0.432239 0.948204 0.053 Uiso 1 1 calc R U . . .
C33 C 0.6018(5) 0.5699(4) 0.7617(3) 0.0325(16) Uani 1 1 d . . . . .
C34 C 0.7336(6) 0.6420(5) 0.7573(3) 0.0430(19) Uani 1 1 d . . . . .
H34A H 0.731366 0.689337 0.740962 0.052 Uiso 1 1 calc R U . . .
H34B H 0.794775 0.621577 0.755536 0.052 Uiso 1 1 calc R U . . .
C35 C 0.7025(5) 0.6616(5) 0.8145(3) 0.0427(19) Uani 1 1 d . . . . .
H35A H 0.743955 0.641401 0.839026 0.051 Uiso 1 1 calc R U . . .
H35B H 0.695647 0.719667 0.827555 0.051 Uiso 1 1 calc R U . . .
C36 C 0.5576(5) 0.6444(4) 0.8535(3) 0.0322(16) Uani 1 1 d . . . . .
C37 C 0.4933(6) 0.7003(4) 0.8479(3) 0.0402(18) Uani 1 1 d . . . . .
C38 C 0.4463(6) 0.7348(5) 0.8938(4) 0.051(2) Uani 1 1 d . . . . .
H38 H 0.400592 0.771502 0.891170 0.061 Uiso 1 1 calc R U . . .
C39 C 0.4658(6) 0.7159(5) 0.9431(4) 0.050(2) Uani 1 1 d . . . . .
H39 H 0.434352 0.740554 0.974049 0.060 Uiso 1 1 calc R U . . .
C44 C 0.2571(5) 0.3922(5) 0.8014(4) 0.0414(18) Uani 1 1 d . . . . .
C45 C 0.1924(6) 0.4486(5) 0.8014(4) 0.046(2) Uani 1 1 d . . . . .
C46 C 0.1431(6) 0.4709(5) 0.8486(4) 0.051(2) Uani 1 1 d . . . . .
H46 H 0.097902 0.509314 0.850071 0.061 Uiso 1 1 calc R U . . .
C47 C 0.1594(6) 0.4379(6) 0.8923(4) 0.055(2) Uani 1 1 d . . . . .
H47 H 0.127344 0.455131 0.924356 0.066 Uiso 1 1 calc R U . . .
C48 C 0.2225(5) 0.3798(5) 0.8897(4) 0.0447(19) Uani 1 1 d . . . . .
H48 H 0.231583 0.356094 0.919876 0.054 Uiso 1 1 calc R U . . .
C49 C 0.2714(5) 0.3557(5) 0.8459(4) 0.0431(19) Uani 1 1 d . . . . .
C50 C 0.3377(6) 0.2883(5) 0.8440(4) 0.047(2) Uani 1 1 d . . . . .
H50A H 0.379347 0.289136 0.814566 0.056 Uiso 1 1 calc R U . . .
H50B H 0.372622 0.298402 0.878219 0.056 Uiso 1 1 calc R U . . .
C51 C 0.2960(8) 0.2074(7) 0.8353(6) 0.081(4) Uani 1 1 d . . . . .
H51A H 0.342188 0.167586 0.834835 0.121 Uiso 1 1 calc R U . . .
H51B H 0.262841 0.195882 0.800910 0.121 Uiso 1 1 calc R U . . .
H51C H 0.255463 0.205417 0.864639 0.121 Uiso 1 1 calc R U . . .
C52 C 0.3258(7) 0.2862(7) 0.6676(4) 0.063(3) Uani 1 1 d . . . . .
H52A H 0.301667 0.299290 0.634105 0.075 Uiso 1 1 calc R U . . .
H52B H 0.342368 0.229416 0.660250 0.075 Uiso 1 1 calc R U . . .
C53 C 0.2613(7) 0.3042(6) 0.7115(4) 0.062(3) Uani 1 1 d . . . . .
H53A H 0.205432 0.324415 0.698611 0.074 Uiso 1 1 calc R U . . .
H53B H 0.247731 0.256151 0.725563 0.074 Uiso 1 1 calc R U . . .
C54 C 1.0821(5) 0.8868(4) 0.7345(3) 0.0316(15) Uani 1 1 d . . . . .
C55 C 1.1306(6) 0.7880(6) 0.6620(4) 0.058(3) Uani 1 1 d . . . . .
H55A H 1.153889 0.800826 0.628694 0.070 Uiso 1 1 calc R U . . .
H55B H 1.108528 0.732124 0.653834 0.070 Uiso 1 1 calc R U . . .
C56 C 1.1991(7) 0.8008(6) 0.7052(4) 0.058(2) Uani 1 1 d . . . . .
H56A H 1.209161 0.751402 0.718459 0.069 Uiso 1 1 calc R U . . .
H56B H 1.255807 0.818666 0.692549 0.069 Uiso 1 1 calc R U . . .
C57 C 1.2188(5) 0.8891(4) 0.7956(3) 0.0362(17) Uani 1 1 d . . . . .
C58 C 1.2094(5) 0.8526(5) 0.8390(3) 0.0395(18) Uani 1 1 d . . . . .
C59 C 1.2647(5) 0.8777(5) 0.8851(4) 0.045(2) Uani 1 1 d . . . . .
H59 H 1.258384 0.854625 0.915584 0.054 Uiso 1 1 calc R U . . .
C60 C 1.3281(6) 0.9363(6) 0.8853(4) 0.055(2) Uani 1 1 d . . . . .
H60 H 1.363689 0.955171 0.916790 0.066 Uiso 1 1 calc R U . . .
C61 C 1.3406(6) 0.9681(5) 0.8400(4) 0.053(2) Uani 1 1 d . . . . .
H61 H 1.387496 1.005232 0.839701 0.064 Uiso 1 1 calc R U . . .
C62 C 1.2844(5) 0.9454(5) 0.7952(4) 0.0426(19) Uani 1 1 d . . . . .
C63 C 1.2998(6) 0.9802(5) 0.7457(4) 0.054(2) Uani 1 1 d . . . . .
H63A H 1.249247 0.965035 0.719910 0.065 Uiso 1 1 calc R U . . .
H63B H 1.301710 1.039080 0.756718 0.065 Uiso 1 1 calc R U . . .
C64 C 1.3851(7) 0.9522(7) 0.7175(4) 0.064(3) Uani 1 1 d . . . . .
H64A H 1.387104 0.969490 0.683240 0.095 Uiso 1 1 calc R U . . .
H64B H 1.387263 0.893926 0.710636 0.095 Uiso 1 1 calc R U . . .
H64C H 1.436031 0.975044 0.740427 0.095 Uiso 1 1 calc R U . . .
C65 C 1.1429(7) 0.7836(5) 0.8390(4) 0.053(2) Uani 1 1 d . . . . .
H65A H 1.113175 0.792989 0.874033 0.063 Uiso 1 1 calc R U . . .
H65B H 1.096964 0.782787 0.810484 0.063 Uiso 1 1 calc R U . . .
C66 C 1.1875(9) 0.7044(6) 0.8296(5) 0.079(4) Uani 1 1 d . . . . .
H66A H 1.143683 0.662648 0.831277 0.119 Uiso 1 1 calc R U . . .
H66B H 1.233844 0.705366 0.857358 0.119 Uiso 1 1 calc R U . . .
H66C H 1.214165 0.693573 0.794029 0.119 Uiso 1 1 calc R U . . .
C67 C 0.9755(5) 0.8337(5) 0.6571(3) 0.0388(18) Uani 1 1 d . . . . .
C68 C 0.9155(5) 0.7770(5) 0.6696(3) 0.0394(18) Uani 1 1 d . . . . .
C69 C 0.8335(6) 0.7668(6) 0.6422(4) 0.057(2) Uani 1 1 d . . . . .
H69 H 0.790563 0.731107 0.650988 0.068 Uiso 1 1 calc R U . . .
C70 C 0.8145(7) 0.8077(7) 0.6032(4) 0.068(3) Uani 1 1 d . . . . .
H70 H 0.758165 0.800113 0.585199 0.082 Uiso 1 1 calc R U . . .
C71 C 0.8747(8) 0.8596(6) 0.5891(4) 0.062(3) Uani 1 1 d . . . . .
H71 H 0.859940 0.887395 0.561668 0.075 Uiso 1 1 calc R U . . .
C72 C 0.9595(7) 0.8718(5) 0.6157(3) 0.050(2) Uani 1 1 d . . . . .
C73 C 0.9391(6) 0.7246(5) 0.7085(4) 0.047(2) Uani 1 1 d . . . . .
H73A H 0.892951 0.729679 0.736042 0.057 Uiso 1 1 calc R U . . .
H73B H 0.995967 0.743754 0.727213 0.057 Uiso 1 1 calc R U . . .
C74 C 0.9476(9) 0.6359(6) 0.6810(5) 0.080(4) Uani 1 1 d . . . . .
H74A H 0.968331 0.605980 0.707502 0.120 Uiso 1 1 calc R U . . .
H74B H 0.990206 0.630686 0.651951 0.120 Uiso 1 1 calc R U . . .
H74C H 0.889704 0.614755 0.666003 0.120 Uiso 1 1 calc R U . . .
C75 C 0.7564(6) 1.1560(5) 0.7592(3) 0.0408(18) Uani 1 1 d . . . . .
H75A H 0.693025 1.139962 0.754883 0.049 Uiso 1 1 calc R U . . .
H75B H 0.765319 1.205209 0.745589 0.049 Uiso 1 1 calc R U . . .
C76 C 0.9330(5) 1.1431(4) 0.8581(3) 0.0282(14) Uani 1 1 d . . . . .
C77 C 0.9120(5) 1.1185(5) 0.9052(3) 0.0381(17) Uani 1 1 d . . . . .
C78 C 0.9631(6) 1.1509(5) 0.9513(3) 0.047(2) Uani 1 1 d . . . . .
H78 H 0.951270 1.134329 0.983766 0.056 Uiso 1 1 calc R U . . .
C79 C 1.0286(7) 1.2049(5) 0.9513(4) 0.054(2) Uani 1 1 d . . . . .
H79 H 1.060655 1.226652 0.983795 0.065 Uiso 1 1 calc R U . . .
C80 C 1.0500(6) 1.2294(5) 0.9036(4) 0.050(2) Uani 1 1 d . . . . .
H80 H 1.097435 1.266162 0.903643 0.060 Uiso 1 1 calc R U . . .
C81 C 1.0010(5) 1.1994(5) 0.8565(3) 0.0381(17) Uani 1 1 d . . . . .
C82 C 1.0219(6) 1.2298(5) 0.8075(3) 0.045(2) Uani 1 1 d . . . . .
H82A H 1.006458 1.188113 0.775161 0.054 Uiso 1 1 calc R U . . .
H82B H 1.086399 1.240697 0.807362 0.054 Uiso 1 1 calc R U . . .
C83 C 0.9722(8) 1.3056(6) 0.8044(4) 0.068(3) Uani 1 1 d . . . . .
H83A H 0.987943 1.322752 0.771389 0.102 Uiso 1 1 calc R U . . .
H83B H 0.988474 1.347618 0.835742 0.102 Uiso 1 1 calc R U . . .
H83C H 0.908205 1.295005 0.803895 0.102 Uiso 1 1 calc R U . . .
C84 C 0.8362(6) 1.0605(5) 0.9084(3) 0.0446(19) Uani 1 1 d . . . . .
H84A H 0.809962 1.041139 0.871829 0.054 Uiso 1 1 calc R U . . .
H84B H 0.860634 1.013878 0.920541 0.054 Uiso 1 1 calc R U . . .
C85 C 0.7634(7) 1.0956(6) 0.9459(4) 0.059(2) Uani 1 1 d . . . . .
H85A H 0.718665 1.054306 0.947146 0.089 Uiso 1 1 calc R U . . .
H85B H 0.735689 1.139345 0.932807 0.089 Uiso 1 1 calc R U . . .
H85C H 0.788742 1.115811 0.982175 0.089 Uiso 1 1 calc R U . . .
C86 C 0.7543(10) 1.0327(8) 0.5675(4) 0.083(4) Uani 1 1 d . . . . .
H86 H 0.739834 1.020064 0.530105 0.099 Uiso 1 1 calc R U . . .
C87 C 0.8213(8) 1.0864(7) 0.5856(4) 0.064(3) Uani 1 1 d . . . . .
H87 H 0.850823 1.111688 0.561084 0.077 Uiso 1 1 calc R U . . .
C88 C 0.8464(7) 1.1043(6) 0.6399(3) 0.056(2) Uani 1 1 d . . . . .
C89 C 0.9205(6) 1.1619(5) 0.6610(4) 0.051(2) Uani 1 1 d . . . . .
H89A H 0.896483 1.205662 0.688635 0.061 Uiso 1 1 calc R U . . .
H89B H 0.964960 1.134217 0.679310 0.061 Uiso 1 1 calc R U . . .
C90 C 0.9669(9) 1.1978(7) 0.6206(4) 0.076(3) Uani 1 1 d . . . . .
H90A H 1.013970 1.234181 0.638708 0.113 Uiso 1 1 calc R U . . .
H90B H 0.924373 1.227337 0.603050 0.113 Uiso 1 1 calc R U . . .
H90C H 0.992828 1.155476 0.593518 0.113 Uiso 1 1 calc R U . . .
C43 C 0.7247(6) 0.6031(6) 0.9488(4) 0.058(2) Uani 1 1 d . . . . .
H43A H 0.771992 0.564213 0.947696 0.087 Uiso 1 1 calc R U . . .
H43B H 0.702697 0.618194 0.985489 0.087 Uiso 1 1 calc R U . . .
H43C H 0.748070 0.650561 0.937908 0.087 Uiso 1 1 calc R U . . .
C42 C 0.6488(5) 0.5664(5) 0.9102(3) 0.0421(19) Uani 1 1 d . . . . .
H42A H 0.673710 0.543218 0.874698 0.051 Uiso 1 1 calc R U . . .
H42B H 0.621417 0.522392 0.923980 0.051 Uiso 1 1 calc R U . . .
C41 C 0.5774(5) 0.6244(4) 0.9026(3) 0.0365(17) Uani 1 1 d . . . . .
C40 C 0.5295(6) 0.6627(5) 0.9473(3) 0.045(2) Uani 1 1 d . . . . .
H40 H 0.542119 0.650806 0.981508 0.054 Uiso 1 1 calc R U . . .
Cu1_6 Cu 0.91747(17) 0.6568(3) 0.86462(12) 0.0727(12) Uani 0.557(6) 1 d D U P A 1
Cl1_6 Cl 0.9252(5) 0.7708(5) 0.9061(3) 0.0871(18) Uani 0.557(6) 1 d D U P A 1
Cl2_6 Cl 0.9230(10) 0.5591(9) 0.8231(7) 0.199(5) Uani 0.557(6) 1 d D U P A 1
Cu1_61 Cu 0.9121(3) 0.7175(3) 0.87247(19) 0.0824(14) Uani 0.443(6) 1 d . U P A 2
Cl1_61 Cl 0.8690(8) 0.8183(6) 0.9245(3) 0.105(3) Uani 0.443(6) 1 d . U P A 2
Cl2_61 Cl 0.9487(8) 0.6164(9) 0.8270(7) 0.131(3) Uani 0.443(6) 1 d . U P A 2
C1_1 C 0.6856(8) 0.9692(7) 0.6950(5) 0.079(3) Uani 1 1 d . . . B 1
H1A_1 H 0.660561 1.010645 0.723712 0.095 Uiso 1 1 calc R U . B 1
H1AB_1 H 0.732274 0.942227 0.712081 0.095 Uiso 1 1 calc R U . B 1
C2_1 C 0.6120(8) 0.9078(9) 0.6741(7) 0.115(6) Uani 1 1 d . . . B 1
H2A_1 H 0.576783 0.899266 0.704290 0.172 Uiso 1 1 calc R U . B 1
H2B_1 H 0.638418 0.857367 0.656305 0.172 Uiso 1 1 calc R U . B 1
H2C_1 H 0.573771 0.927308 0.648214 0.172 Uiso 1 1 calc R U . B 1
C1_2 C 1.0278(10) 0.9284(7) 0.6008(4) 0.082(4) Uani 1 1 d . . . C 1
H1A_2 H 1.013960 0.983042 0.620247 0.099 Uiso 1 1 calc R U . C 1
H1AB_2 H 1.086513 0.915176 0.614362 0.099 Uiso 1 1 calc R U . C 1
C2_2 C 1.0351(11) 0.9291(13) 0.5446(5) 0.127(7) Uani 1 1 d . . . C 1
H2A_2 H 1.093588 0.950297 0.538375 0.190 Uiso 1 1 calc R U . C 1
H2B_2 H 0.988967 0.962845 0.534071 0.190 Uiso 1 1 calc R U . C 1
H2C_2 H 1.027877 0.874738 0.523164 0.190 Uiso 1 1 calc R U . C 1
C3_4 C 0.4314(9) 0.4078(7) 0.5982(4) 0.076(3) Uani 1 1 d . . . D 1
H3A_4 H 0.375623 0.376828 0.588261 0.091 Uiso 1 1 calc R U . D 1
H3AB_4 H 0.419011 0.451309 0.629461 0.091 Uiso 1 1 calc R U . D 1
C1_4 C 0.4542(14) 0.4427(16) 0.5546(8) 0.174(10) Uani 1 1 d . . . D 1
H1A_4 H 0.404971 0.475024 0.546164 0.261 Uiso 1 1 calc R U . D 1
H1B_4 H 0.466169 0.400596 0.523078 0.261 Uiso 1 1 calc R U . D 1
H1C_4 H 0.507204 0.476498 0.564514 0.261 Uiso 1 1 calc R U . D 1
C1_5 C 0.1713(7) 0.4840(6) 0.7528(4) 0.060(3) Uani 1 1 d . . . E 1
H1A_5 H 0.174653 0.542781 0.764003 0.072 Uiso 1 1 calc R U . E 1
H1AB_5 H 0.217155 0.467217 0.725580 0.072 Uiso 1 1 calc R U . E 1
C2_5 C 0.0815(9) 0.4600(10) 0.7270(6) 0.102(5) Uani 1 1 d . . . E 1
H2A_5 H 0.075550 0.479121 0.693511 0.152 Uiso 1 1 calc R U . E 1
H2B_5 H 0.035249 0.483565 0.751729 0.152 Uiso 1 1 calc R U . E 1
H2C_5 H 0.075132 0.401871 0.719170 0.152 Uiso 1 1 calc R U . E 1
C1_7 C 0.4737(7) 0.7273(6) 0.7967(4) 0.055(2) Uani 1 1 d . . . F 1
H1A_7 H 0.492209 0.685597 0.765880 0.066 Uiso 1 1 calc R U . F 1
H1AB_7 H 0.408889 0.733798 0.793003 0.066 Uiso 1 1 calc R U . F 1
C2_7 C 0.5190(10) 0.8032(8) 0.7946(6) 0.092(4) Uani 1 1 d . . . F 1
H2A_7 H 0.501105 0.819597 0.761328 0.137 Uiso 1 1 calc R U . F 1
H2B_7 H 0.583284 0.796045 0.795296 0.137 Uiso 1 1 calc R U . F 1
H2C_7 H 0.502528 0.844386 0.825693 0.137 Uiso 1 1 calc R U . F 1
C1_3 C 0.5200(7) 0.2244(6) 0.7241(4) 0.056(2) Uani 1 1 d . . . G 1
H1A_3 H 0.472099 0.253428 0.745638 0.067 Uiso 1 1 calc R U . G 1
H1AB_3 H 0.573003 0.226315 0.748073 0.067 Uiso 1 1 calc R U . G 1
C2_3 C 0.4905(13) 0.1364(7) 0.7029(6) 0.117(6) Uani 1 1 d . . . G 1
H2A_3 H 0.495342 0.107583 0.732172 0.175 Uiso 1 1 calc R U . G 1
H2B_3 H 0.528684 0.111581 0.673509 0.175 Uiso 1 1 calc R U . G 1
H2C_3 H 0.428892 0.134351 0.689661 0.175 Uiso 1 1 calc R U . G 1
H1 H 0.933(4) 0.979(4) 0.696(3) 0.015(15) Uiso 1 1 d . . . . .
H2 H 0.531(5) 0.485(5) 0.695(3) 0.05(2) Uiso 1 1 d . . . . .

loop_
_atom_site_aniso_label
_atom_site_aniso_U_11
_atom_site_aniso_U_22
_atom_site_aniso_U_33
_atom_site_aniso_U_23
_atom_site_aniso_U_13
_atom_site_aniso_U_12
B1 0.028(4) 0.044(5) 0.031(4) 0.007(4) -0.003(3) 0.002(4)
C1 0.039(4) 0.044(4) 0.035(4) 0.008(3) 0.001(3) 0.013(3)
B2 0.026(4) 0.030(4) 0.043(5) 0.012(4) 0.001(3) 0.006(3)
C2 0.032(4) 0.029(4) 0.031(4) 0.010(3) -0.002(3) 0.003(3)
B3 0.040(4) 0.028(4) 0.023(4) 0.011(3) 0.002(3) -0.001(3)
C3 0.055(5) 0.039(5) 0.050(5) 0.003(4) -0.013(4) 0.013(4)
B4 0.031(4) 0.030(4) 0.025(4) 0.010(3) 0.006(3) 0.003(3)
C4 0.035(4) 0.031(4) 0.029(4) 0.013(3) 0.003(3) 0.010(3)
Cu5 0.0400(5) 0.0381(5) 0.0392(5) 0.0179(4) -0.0015(4) 0.0064(4)
C5 0.042(4) 0.036(4) 0.036(4) -0.001(3) -0.005(3) 0.006(3)
Cu6 0.0370(5) 0.0344(5) 0.0377(5) 0.0124(4) 0.0001(4) 0.0067(4)
C6 0.062(6) 0.061(6) 0.037(5) 0.006(4) -0.010(4) 0.022(5)
Cu7 0.0499(6) 0.0466(6) 0.0369(5) 0.0155(4) -0.0012(4) 0.0125(5)
C7 0.039(4) 0.025(4) 0.039(4) 0.010(3) -0.006(3) 0.003(3)
Cu8 0.0404(5) 0.0317(5) 0.0363(5) 0.0137(4) 0.0031(4) -0.0021(4)
C8 0.058(5) 0.055(5) 0.037(4) 0.021(4) 0.005(4) 0.021(4)
Cu9 0.0320(5) 0.0325(5) 0.0373(5) 0.0103(4) 0.0027(4) -0.0009(4)
C9 0.043(5) 0.046(5) 0.040(4) 0.011(4) 0.005(4) -0.004(4)
Cl12 0.0457(11) 0.0498(12) 0.0473(12) 0.0110(9) -0.0033(9) 0.0175(9)
C12 0.105(10) 0.120(11) 0.041(6) 0.007(6) 0.020(6) 0.040(9)
Cl11 0.0615(14) 0.0556(13) 0.0615(14) 0.0307(11) -0.0063(11) 0.0160(11)
C11 0.074(7) 0.075(7) 0.055(6) 0.009(5) 0.024(5) 0.019(6)
Cu10 0.0581(7) 0.0831(9) 0.0517(7) 0.0382(6) -0.0007(5) -0.0182(6)
C10 0.073(7) 0.054(6) 0.051(6) 0.012(5) 0.018(5) 0.008(5)
Cl13 0.136(3) 0.113(3) 0.078(2) 0.064(2) 0.036(2) 0.065(2)
C13 0.091(9) 0.112(10) 0.040(6) 0.019(6) -0.005(6) 0.017(8)
Cl14 0.093(3) 0.164(4) 0.084(2) 0.018(2) -0.0039(19) -0.056(3)
C14 0.059(6) 0.058(6) 0.041(5) 0.011(4) 0.005(4) 0.008(4)
Cu15 0.0491(7) 0.1534(16) 0.0682(9) 0.0513(10) 0.0090(6) 0.0155(8)
C15 0.087(8) 0.076(7) 0.052(6) 0.024(5) 0.011(5) 0.011(6)
Cl16 0.0548(13) 0.0501(12) 0.0621(14) 0.0284(11) 0.0069(10) -0.0114(10)
C16 0.088(9) 0.075(8) 0.093(9) 0.019(7) -0.010(7) 0.003(7)
Cl17 0.0421(11) 0.0463(11) 0.0542(12) 0.0095(10) 0.0095(9) -0.0106(9)
C17 0.106(10) 0.089(9) 0.076(8) 0.044(7) 0.038(7) 0.051(7)
N18 0.039(3) 0.036(3) 0.031(3) 0.012(3) 0.001(3) -0.004(3)
C18 0.087(9) 0.090(9) 0.078(8) 0.014(7) -0.001(7) 0.034(7)
N19 0.032(3) 0.042(4) 0.038(4) 0.011(3) 0.008(3) -0.004(3)
C19 0.041(4) 0.042(5) 0.042(5) 0.001(4) -0.003(4) 0.002(4)
N20 0.033(3) 0.041(4) 0.037(4) 0.012(3) 0.003(3) -0.005(3)
C20 0.052(5) 0.042(5) 0.050(5) -0.001(4) -0.006(4) 0.004(4)
N21 0.044(4) 0.033(3) 0.033(3) 0.002(3) -0.006(3) -0.003(3)
C21 0.063(7) 0.078(8) 0.056(6) -0.004(6) -0.004(5) 0.020(6)
N22 0.044(4) 0.032(3) 0.042(4) 0.011(3) -0.004(3) -0.007(3)
C22 0.070(8) 0.106(10) 0.066(8) -0.019(7) 0.008(6) 0.013(7)
N23 0.041(4) 0.045(4) 0.035(4) 0.019(3) 0.006(3) 0.015(3)
C23 0.082(8) 0.076(7) 0.044(6) 0.004(5) 0.016(5) -0.007(6)
N24 0.043(4) 0.036(3) 0.030(3) 0.008(3) -0.007(3) 0.008(3)
C24 0.070(6) 0.057(6) 0.037(5) 0.006(4) -0.005(4) 0.002(5)
N25 0.030(3) 0.035(3) 0.029(3) 0.009(3) -0.005(2) 0.006(2)
C25 0.062(6) 0.045(5) 0.033(4) 0.006(4) -0.014(4) 0.014(4)
N26 0.031(3) 0.037(3) 0.038(4) 0.004(3) 0.008(3) 0.005(3)
C26 0.055(5) 0.054(5) 0.044(5) 0.006(4) -0.015(4) 0.007(4)
C28 0.034(4) 0.023(3) 0.032(4) 0.008(3) -0.002(3) -0.005(3)
N27 0.032(3) 0.041(4) 0.037(4) 0.002(3) 0.005(3) -0.004(3)
C27 0.087(8) 0.071(7) 0.062(7) -0.017(6) -0.032(6) 0.009(6)
C29 0.036(4) 0.031(4) 0.045(4) 0.014(3) 0.005(3) -0.003(3)
C30 0.048(5) 0.043(5) 0.040(5) 0.008(4) 0.012(4) 0.000(4)
C31 0.054(5) 0.044(5) 0.040(5) 0.011(4) 0.006(4) -0.003(4)
C32 0.051(5) 0.052(5) 0.032(4) 0.018(4) -0.003(4) -0.008(4)
C33 0.040(4) 0.029(4) 0.032(4) 0.015(3) 0.003(3) 0.004(3)
C34 0.048(5) 0.041(4) 0.042(5) 0.013(4) 0.005(4) -0.011(4)
C35 0.036(4) 0.052(5) 0.040(4) 0.010(4) 0.002(3) -0.010(4)
C36 0.036(4) 0.028(4) 0.033(4) 0.009(3) -0.002(3) -0.002(3)
C37 0.047(5) 0.028(4) 0.045(5) 0.008(3) 0.000(4) 0.004(3)
C38 0.052(5) 0.035(4) 0.065(6) 0.009(4) 0.002(4) 0.006(4)
C39 0.051(5) 0.045(5) 0.050(5) 0.000(4) 0.011(4) -0.002(4)
C44 0.034(4) 0.036(4) 0.053(5) 0.005(4) 0.001(4) -0.005(3)
C45 0.043(5) 0.039(4) 0.057(5) 0.016(4) -0.002(4) -0.007(4)
C46 0.038(4) 0.048(5) 0.067(6) 0.010(4) -0.001(4) 0.004(4)
C47 0.048(5) 0.062(6) 0.054(6) 0.007(5) 0.003(4) 0.001(4)
C48 0.042(5) 0.039(4) 0.054(5) 0.013(4) 0.003(4) -0.004(4)
C49 0.033(4) 0.034(4) 0.065(6) 0.016(4) -0.006(4) -0.004(3)
C50 0.047(5) 0.041(5) 0.055(5) 0.019(4) -0.001(4) 0.002(4)
C51 0.073(8) 0.059(7) 0.115(10) 0.033(7) -0.011(7) -0.002(6)
C52 0.055(6) 0.072(7) 0.049(6) -0.010(5) -0.014(5) -0.007(5)
C53 0.064(6) 0.062(6) 0.053(6) 0.000(5) -0.004(5) -0.018(5)
C54 0.034(4) 0.030(4) 0.032(4) 0.010(3) 0.007(3) 0.000(3)
C55 0.044(5) 0.065(6) 0.055(6) -0.011(5) 0.014(4) 0.006(4)
C56 0.058(6) 0.055(6) 0.053(6) -0.007(4) 0.005(5) 0.021(5)
C57 0.038(4) 0.034(4) 0.038(4) 0.010(3) -0.001(3) 0.009(3)
C58 0.045(4) 0.032(4) 0.045(5) 0.016(3) 0.004(4) 0.006(3)
C59 0.037(4) 0.051(5) 0.051(5) 0.019(4) -0.002(4) 0.011(4)
C60 0.043(5) 0.060(6) 0.057(6) 0.001(5) -0.009(4) 0.008(4)
C61 0.035(4) 0.043(5) 0.079(7) 0.009(5) -0.003(4) -0.003(4)
C62 0.029(4) 0.035(4) 0.067(6) 0.018(4) 0.004(4) 0.004(3)
C63 0.049(5) 0.039(5) 0.080(7) 0.025(5) 0.007(5) 0.001(4)
C64 0.056(6) 0.071(7) 0.072(7) 0.032(6) 0.012(5) 0.001(5)
C65 0.067(6) 0.039(5) 0.055(6) 0.017(4) 0.014(5) -0.001(4)
C66 0.101(9) 0.046(6) 0.095(9) 0.022(6) 0.035(7) 0.008(6)
C67 0.042(4) 0.033(4) 0.036(4) -0.003(3) 0.007(3) -0.004(3)
C68 0.034(4) 0.041(4) 0.041(4) 0.005(4) 0.005(3) -0.002(3)
C69 0.045(5) 0.066(6) 0.051(6) -0.005(5) -0.002(4) -0.003(4)
C70 0.061(6) 0.082(8) 0.050(6) -0.009(6) -0.014(5) 0.000(6)
C71 0.086(8) 0.057(6) 0.042(5) 0.006(5) -0.006(5) -0.001(5)
C72 0.074(6) 0.044(5) 0.032(4) 0.005(4) 0.003(4) -0.004(4)
C73 0.057(5) 0.038(4) 0.047(5) 0.008(4) 0.014(4) -0.003(4)
C74 0.095(9) 0.040(6) 0.103(10) 0.007(6) 0.022(7) 0.008(5)
C75 0.045(4) 0.038(4) 0.039(4) 0.005(3) -0.006(3) 0.011(3)
C76 0.033(4) 0.023(3) 0.027(4) 0.003(3) -0.005(3) 0.003(3)
C77 0.049(5) 0.035(4) 0.030(4) 0.007(3) -0.002(3) 0.012(3)
C78 0.059(5) 0.052(5) 0.029(4) 0.006(4) -0.004(4) 0.016(4)
C79 0.065(6) 0.047(5) 0.041(5) -0.009(4) -0.014(4) 0.017(5)
C80 0.048(5) 0.040(5) 0.058(6) 0.000(4) -0.004(4) 0.006(4)
C81 0.039(4) 0.034(4) 0.040(4) 0.004(3) -0.001(3) 0.006(3)
C82 0.056(5) 0.036(4) 0.044(5) 0.013(4) 0.004(4) -0.007(4)
C83 0.096(8) 0.051(6) 0.066(7) 0.031(5) -0.002(6) -0.001(5)
C84 0.050(5) 0.048(5) 0.040(5) 0.018(4) 0.010(4) 0.010(4)
C85 0.054(6) 0.071(7) 0.055(6) 0.021(5) 0.017(5) 0.012(5)
C86 0.133(12) 0.079(8) 0.035(5) 0.009(6) -0.008(7) 0.031(8)
C87 0.082(7) 0.073(7) 0.038(5) 0.011(5) -0.004(5) 0.022(6)
C88 0.069(6) 0.068(6) 0.030(4) 0.010(4) -0.003(4) 0.022(5)
C89 0.064(6) 0.047(5) 0.046(5) 0.022(4) -0.002(4) 0.005(4)
C90 0.099(9) 0.082(8) 0.054(6) 0.033(6) 0.011(6) 0.013(7)
C43 0.056(6) 0.061(6) 0.062(6) 0.027(5) -0.018(5) -0.002(5)
C42 0.039(4) 0.050(5) 0.041(4) 0.020(4) -0.006(3) -0.002(4)
C41 0.038(4) 0.033(4) 0.039(4) 0.008(3) 0.003(3) -0.002(3)
C40 0.054(5) 0.047(5) 0.035(4) 0.010(4) 0.004(4) -0.014(4)
Cu1_6 0.0519(14) 0.105(3) 0.0700(18) 0.0378(19) -0.0023(12) 0.0095(15)
Cl1_6 0.100(4) 0.089(4) 0.088(4) 0.057(3) -0.003(3) -0.021(3)
Cl2_6 0.185(10) 0.162(9) 0.224(10) -0.013(9) -0.025(8) 0.015(8)
Cu1_61 0.069(2) 0.080(3) 0.104(3) 0.038(2) -0.0278(19) -0.021(2)
Cl1_61 0.144(7) 0.114(6) 0.069(4) 0.047(4) -0.003(4) -0.055(5)
Cl2_61 0.109(7) 0.125(8) 0.161(8) 0.037(7) -0.023(6) 0.005(6)
C1_1 0.076(8) 0.065(7) 0.091(9) 0.005(6) -0.030(7) -0.007(6)
C2_1 0.057(7) 0.109(11) 0.146(14) -0.046(10) 0.018(8) -0.017(7)
C1_2 0.140(12) 0.072(7) 0.036(5) 0.014(5) 0.020(6) -0.027(7)
C2_2 0.115(12) 0.22(2) 0.062(8) 0.073(11) 0.013(8) -0.016(13)
C3_4 0.129(11) 0.056(6) 0.042(6) 0.012(5) -0.010(6) 0.015(6)
C1_4 0.157(18) 0.28(3) 0.127(15) 0.149(19) -0.015(13) 0.029(18)
C1_5 0.054(6) 0.059(6) 0.078(7) 0.038(5) 0.003(5) 0.001(5)
C2_5 0.076(8) 0.137(13) 0.116(11) 0.081(10) -0.016(8) 0.004(8)
C1_7 0.069(6) 0.047(5) 0.054(6) 0.024(4) -0.008(5) 0.001(4)
C2_7 0.122(11) 0.073(8) 0.090(9) 0.040(7) 0.012(8) -0.003(8)
C1_3 0.068(6) 0.051(5) 0.051(5) 0.016(4) -0.012(5) 0.011(5)
C2_3 0.187(17) 0.052(7) 0.106(11) 0.015(7) -0.064(11) -0.031(9)

loop_
_atom_type_symbol
_atom_type_description
_atom_type_scat_dispersion_real
_atom_type_scat_dispersion_imag
_atom_type_scat_source
C C 0.0033 0.0016 'International Tables Vol C Tables 4.2.6.8 and 6.1.1.4'
H H 0.0000 0.0000 'International Tables Vol C Tables 4.2.6.8 and 6.1.1.4'
B B 0.0013 0.0007 'International Tables Vol C Tables 4.2.6.8 and 6.1.1.4'
N N 0.0061 0.0033 'International Tables Vol C Tables 4.2.6.8 and 6.1.1.4'
Cl Cl 0.1484 0.1585 'International Tables Vol C Tables 4.2.6.8 and 6.1.1.4'
Cu Cu 0.3201 1.2651 'International Tables Vol C Tables 4.2.6.8 and 6.1.1.4'

loop_
_geom_angle_atom_site_label_1
_geom_angle_atom_site_label_2
_geom_angle_atom_site_label_3
_geom_angle
_geom_angle_site_symmetry_1
_geom_angle_site_symmetry_3
_geom_angle_publ_flag
C33 B1 B2 131.5(7) . . ?
C33 B1 Cu5 116.6(6) . . ?
B2 B1 Cu5 69.3(4) . . ?
C33 B1 Cu6 98.7(5) . . ?
B2 B1 Cu6 68.4(4) . . ?
Cu5 B1 Cu6 136.6(5) . . ?
C33 B1 H2 109(4) . . ?
B2 B1 H2 119(4) . . ?
Cu5 B1 H2 86(4) . . ?
Cu6 B1 H2 107(4) . . ?
N25 C1 C75 102.5(6) . . ?
N25 C1 H1A 111.3 . . ?
C75 C1 H1A 111.3 . . ?
N25 C1 H1AB 111.3 . . ?
C75 C1 H1AB 111.3 . . ?
H1A C1 H1AB 109.2 . . ?
C28 B2 C7 113.0(6) . . ?
C28 B2 B1 127.1(7) . . ?
C7 B2 B1 119.7(7) . . ?
C28 B2 Cu6 106.5(5) . . ?
C7 B2 Cu6 106.6(5) . . ?
B1 B2 Cu6 63.6(4) . . ?
C28 B2 Cu5 112.5(5) . . ?
C7 B2 Cu5 91.7(4) . . ?
B1 B2 Cu5 62.8(4) . . ?
Cu6 B2 Cu5 125.5(4) . . ?
N25 C2 N24 107.5(6) . . ?
N25 C2 B3 131.7(6) . . ?
N24 C2 B3 120.5(6) . . ?
C2 B3 B4 133.1(6) . . ?
C2 B3 Cu8 116.8(5) . . ?
B4 B3 Cu8 71.0(4) . . ?
C2 B3 Cu9 98.9(5) . . ?
B4 B3 Cu9 68.4(4) . . ?
Cu8 B3 Cu9 138.0(4) . . ?
C2 B3 H1 110(3) . . ?
B4 B3 H1 114(3) . . ?
Cu8 B3 H1 98(3) . . ?
Cu9 B3 H1 89(3) . . ?
C5 C3 C6 117.7(9) . . ?
C5 C3 H3 121.1 . . ?
C6 C3 H3 121.1 . . ?
C4 B4 C54 112.5(6) . . ?
C4 B4 B3 126.5(6) . . ?
C54 B4 B3 120.6(6) . . ?
C4 B4 Cu9 107.5(5) . . ?
C54 B4 Cu9 106.1(5) . . ?
B3 B4 Cu9 64.3(4) . . ?
C4 B4 Cu8 111.9(5) . . ?
C54 B4 Cu8 92.0(4) . . ?
B3 B4 Cu8 62.3(4) . . ?
Cu9 B4 Cu8 125.5(4) . . ?
N23 C4 C5 119.8(7) . . ?
N23 C4 B4 118.6(7) . . ?
C5 C4 B4 121.5(6) . . ?
B1 Cu5 Cl11 151.2(3) . . ?
B1 Cu5 B2 48.0(3) . . ?
Cl11 Cu5 B2 160.3(2) . . ?
C3 C5 C4 121.5(8) . . ?
C3 C5 H5 119.3 . . ?
C4 C5 H5 119.3 . . ?
B1 Cu6 B2 48.0(3) . . ?
B1 Cu6 Cl12 156.7(3) . . ?
B2 Cu6 Cl12 147.7(2) . . ?
B1 Cu6 Cu7 131.2(2) . . ?
B2 Cu6 Cu7 90.6(2) . . ?
Cl12 Cu6 Cu7 57.05(7) . . ?
C8 C6 C3 119.0(8) . . ?
C8 C6 H6 120.5 . . ?
C3 C6 H6 120.5 . . ?
N18 Cu7 Cl12 138.23(19) . . ?
N18 Cu7 Cl13 109.2(2) . . ?
Cl12 Cu7 Cl13 111.70(11) . . ?
N18 Cu7 Cu6 88.16(18) . . ?
Cl12 Cu7 Cu6 54.04(6) . . ?
Cl13 Cu7 Cu6 159.50(10) . . ?
N21 C7 N22 107.8(6) . . ?
N21 C7 B2 126.2(7) . . ?
N22 C7 B2 125.8(7) . . ?
B3 Cu8 Cl16 150.1(2) . . ?
B3 Cu8 B4 46.8(3) . . ?
Cl16 Cu8 B4 162.3(2) . . ?
C6 C8 N23 123.7(8) . . ?
C6 C8 H8 118.1 . . ?
N23 C8 H8 118.1 . . ?
B3 Cu9 B4 47.2(3) . . ?
B3 Cu9 Cl17 157.3(2) . . ?
B4 Cu9 Cl17 148.3(2) . . ?
B3 Cu9 Cu10 129.9(2) . . ?
B4 Cu9 Cu10 90.3(2) . . ?
Cl17 Cu9 Cu10 58.02(7) . . ?
C14 C9 C10 122.2(8) . . ?
C14 C9 N19 117.8(8) . . ?
C10 C9 N19 119.0(8) . . ?
Cu6 Cl12 Cu7 68.91(7) . . ?
C11 C12 C13 122.4(10) . . ?
C11 C12 H12 118.8 . . ?
C13 C12 H12 118.8 . . ?
C12 C11 C10 118.9(10) . . ?
C12 C11 H11 120.5 . . ?
C10 C11 H11 120.5 . . ?
N23 Cu10 Cl17 138.23(19) . . ?
N23 Cu10 Cl1_61 110.5(3) . . ?
Cl17 Cu10 Cl1_61 103.3(3) . . ?
N23 Cu10 Cl1_6 106.4(3) . . ?
Cl17 Cu10 Cl1_6 115.09(19) . . ?
N23 Cu10 Cu9 88.12(18) . . ?
Cl17 Cu10 Cu9 53.58(6) . . ?
Cl1_61 Cu10 Cu9 155.6(3) . . ?
Cl1_6 Cu10 Cu9 159.3(2) . . ?
N23 Cu10 Cu1_61 121.9(2) . . ?
Cl17 Cu10 Cu1_61 98.88(10) . . ?
Cl1_61 Cu10 Cu1_61 47.7(3) . . ?
Cu9 Cu10 Cu1_61 134.74(12) . . ?
C11 C10 C9 118.9(10) . . ?
C11 C10 C17 121.6(10) . . ?
C9 C10 C17 119.5(9) . . ?
Cu15 Cl13 Cu7 102.96(14) . . ?
C12 C13 C14 120.2(11) . . ?
C12 C13 H13 119.9 . . ?
C14 C13 H13 119.9 . . ?
C13 C14 C9 117.3(9) . . ?
C13 C14 C15 122.1(9) . . ?
C9 C14 C15 120.5(8) . . ?
Cl13 Cu15 Cl14 177.01(17) . . ?
C14 C15 C16 115.5(9) . . ?
C14 C15 H15A 108.4 . . ?
C16 C15 H15A 108.4 . . ?
C14 C15 H15B 108.4 . . ?
C16 C15 H15B 108.4 . . ?
H15A C15 H15B 107.5 . . ?
C15 C16 H16A 109.5 . . ?
C15 C16 H16B 109.5 . . ?
H16A C16 H16B 109.5 . . ?
C15 C16 H16C 109.5 . . ?
H16A C16 H16C 109.5 . . ?
H16B C16 H16C 109.5 . . ?
Cu9 Cl17 Cu10 68.40(7) . . ?
C18 C17 C10 117.4(10) . . ?
C18 C17 H17A 108.0 . . ?
C10 C17 H17A 108.0 . . ?
C18 C17 H17B 108.0 . . ?
C10 C17 H17B 108.0 . . ?
H17A C17 H17B 107.2 . . ?
C32 N18 C28 119.1(7) . . ?
C32 N18 Cu7 115.1(5) . . ?
C28 N18 Cu7 125.7(5) . . ?
C17 C18 H18A 109.5 . . ?
C17 C18 H18B 109.5 . . ?
H18A C18 H18B 109.5 . . ?
C17 C18 H18C 109.5 . . ?
H18A C18 H18C 109.5 . . ?
H18B C18 H18C 109.5 . . ?
C33 N19 C9 129.9(7) . . ?
C33 N19 C34 112.6(6) . . ?
C9 N19 C34 117.0(6) . . ?
C24 C19 N21 119.5(8) . . ?
C24 C19 C20 121.6(8) . . ?
N21 C19 C20 118.4(8) . . ?
C33 N20 C36 131.3(6) . . ?
C33 N20 C35 113.0(6) . . ?
C36 N20 C35 115.1(6) . . ?
C21 C20 C19 118.2(10) . . ?
C21 C20 C1_3 119.3(9) . . ?
C19 C20 C1_3 122.4(8) . . ?
C7 N21 C19 130.6(7) . . ?
C7 N21 C52 111.9(7) . . ?
C19 N21 C52 116.1(7) . . ?
C20 C21 C22 121.1(11) . . ?
C20 C21 H21 119.5 . . ?
C22 C21 H21 119.5 . . ?
C7 N22 C44 131.6(7) . . ?
C7 N22 C53 112.7(7) . . ?
C44 N22 C53 115.6(7) . . ?
C21 C22 C23 121.0(11) . . ?
C21 C22 H22 119.5 . . ?
C23 C22 H22 119.5 . . ?
C4 N23 C8 118.2(7) . . ?
C4 N23 Cu10 126.7(5) . . ?
C8 N23 Cu10 114.9(6) . . ?
C24 C23 C22 120.5(11) . . ?
C24 C23 H23 119.7 . . ?
C22 C23 H23 119.7 . . ?
C2 N24 C25 129.7(7) . . ?
C2 N24 C75 113.0(6) . . ?
C25 N24 C75 116.1(6) . . ?
C23 C24 C19 117.5(9) . . ?
C23 C24 C3_4 123.3(10) . . ?
C19 C24 C3_4 119.1(9) . . ?
C2 N25 C76 131.3(6) . . ?
C2 N25 C1 112.6(6) . . ?
C76 N25 C1 115.5(6) . . ?
C26 C25 C88 124.2(8) . . ?
C26 C25 N24 117.6(8) . . ?
C88 C25 N24 117.6(8) . . ?
C54 N26 C56 113.4(7) . . ?
C54 N26 C57 131.0(6) . . ?
C56 N26 C57 115.6(6) . . ?
C25 C26 C27 115.9(10) . . ?
C25 C26 C1_1 120.4(8) . . ?
C27 C26 C1_1 123.6(10) . . ?
N18 C28 C29 118.2(7) . . ?
N18 C28 B2 120.2(6) . . ?
C29 C28 B2 121.6(6) . . ?
C54 N27 C67 128.7(6) . . ?
C54 N27 C55 112.3(7) . . ?
C67 N27 C55 117.7(7) . . ?
C86 C27 C26 120.4(11) . . ?
C86 C27 H27 119.8 . . ?
C26 C27 H27 119.8 . . ?
C30 C29 C28 122.1(7) . . ?
C30 C29 H29 118.9 . . ?
C28 C29 H29 118.9 . . ?
C31 C30 C29 118.2(8) . . ?
C31 C30 H30 120.9 . . ?
C29 C30 H30 120.9 . . ?
C30 C31 C32 118.9(8) . . ?
C30 C31 H31 120.5 . . ?
C32 C31 H31 120.5 . . ?
N18 C32 C31 123.4(8) . . ?
N18 C32 H32 118.3 . . ?
C31 C32 H32 118.3 . . ?
N19 C33 N20 108.3(7) . . ?
N19 C33 B1 119.4(7) . . ?
N20 C33 B1 132.1(7) . . ?
N19 C34 C35 102.9(6) . . ?
N19 C34 H34A 111.2 . . ?
C35 C34 H34A 111.2 . . ?
N19 C34 H34B 111.2 . . ?
C35 C34 H34B 111.2 . . ?
H34A C34 H34B 109.1 . . ?
N20 C35 C34 102.1(6) . . ?
N20 C35 H35A 111.4 . . ?
C34 C35 H35A 111.4 . . ?
N20 C35 H35B 111.4 . . ?
C34 C35 H35B 111.4 . . ?
H35A C35 H35B 109.2 . . ?
C41 C36 C37 122.4(7) . . ?
C41 C36 N20 118.9(7) . . ?
C37 C36 N20 117.6(7) . . ?
C36 C37 C38 117.5(8) . . ?
C36 C37 C1_7 124.3(8) . . ?
C38 C37 C1_7 118.2(8) . . ?
C39 C38 C37 120.6(8) . . ?
C39 C38 H38 119.7 . . ?
C37 C38 H38 119.7 . . ?
C40 C39 C38 120.4(8) . . ?
C40 C39 H39 119.8 . . ?
C38 C39 H39 119.8 . . ?
C45 C44 C49 121.9(8) . . ?
C45 C44 N22 118.2(8) . . ?
C49 C44 N22 119.6(7) . . ?
C44 C45 C46 117.0(8) . . ?
C44 C45 C1_5 122.8(9) . . ?
C46 C45 C1_5 120.1(8) . . ?
C47 C46 C45 121.0(8) . . ?
C47 C46 H46 119.5 . . ?
C45 C46 H46 119.5 . . ?
C46 C47 C48 119.9(9) . . ?
C46 C47 H47 120.1 . . ?
C48 C47 H47 120.1 . . ?
C49 C48 C47 122.0(9) . . ?
C49 C48 H48 119.0 . . ?
C47 C48 H48 119.0 . . ?
C48 C49 C44 118.1(8) . . ?
C48 C49 C50 120.0(8) . . ?
C44 C49 C50 121.8(8) . . ?
C51 C50 C49 114.2(8) . . ?
C51 C50 H50A 108.7 . . ?
C49 C50 H50A 108.7 . . ?
C51 C50 H50B 108.7 . . ?
C49 C50 H50B 108.7 . . ?
H50A C50 H50B 107.6 . . ?
C50 C51 H51A 109.5 . . ?
C50 C51 H51B 109.5 . . ?
H51A C51 H51B 109.5 . . ?
C50 C51 H51C 109.5 . . ?
H51A C51 H51C 109.5 . . ?
H51B C51 H51C 109.5 . . ?
C53 C52 N21 103.0(7) . . ?
C53 C52 H52A 111.2 . . ?
N21 C52 H52A 111.2 . . ?
C53 C52 H52B 111.2 . . ?
N21 C52 H52B 111.2 . . ?
H52A C52 H52B 109.1 . . ?
N22 C53 C52 104.5(8) . . ?
N22 C53 H53A 110.9 . . ?
C52 C53 H53A 110.9 . . ?
N22 C53 H53B 110.9 . . ?
C52 C53 H53B 110.9 . . ?
H53A C53 H53B 108.9 . . ?
N26 C54 N27 106.7(6) . . ?
N26 C54 B4 126.6(7) . . ?
N27 C54 B4 126.6(6) . . ?
N27 C55 C56 103.6(7) . . ?
N27 C55 H55A 111.0 . . ?
C56 C55 H55A 111.0 . . ?
N27 C55 H55B 111.0 . . ?
C56 C55 H55B 111.0 . . ?
H55A C55 H55B 109.0 . . ?
N26 C56 C55 103.9(7) . . ?
N26 C56 H56A 111.0 . . ?
C55 C56 H56A 111.0 . . ?
N26 C56 H56B 111.0 . . ?
C55 C56 H56B 111.0 . . ?
H56A C56 H56B 109.0 . . ?
C62 C57 C58 121.7(8) . . ?
C62 C57 N26 118.7(7) . . ?
C58 C57 N26 119.4(7) . . ?
C57 C58 C59 118.9(8) . . ?
C57 C58 C65 123.5(8) . . ?
C59 C58 C65 117.6(7) . . ?
C60 C59 C58 119.1(8) . . ?
C60 C59 H59 120.5 . . ?
C58 C59 H59 120.5 . . ?
C59 C60 C61 121.0(9) . . ?
C59 C60 H60 119.5 . . ?
C61 C60 H60 119.5 . . ?
C62 C61 C60 120.0(8) . . ?
C62 C61 H61 120.0 . . ?
C60 C61 H61 120.0 . . ?
C57 C62 C61 119.1(8) . . ?
C57 C62 C63 121.6(8) . . ?
C61 C62 C63 119.2(8) . . ?
C64 C63 C62 113.0(7) . . ?
C64 C63 H63A 109.0 . . ?
C62 C63 H63A 109.0 . . ?
C64 C63 H63B 109.0 . . ?
C62 C63 H63B 109.0 . . ?
H63A C63 H63B 107.8 . . ?
C63 C64 H64A 109.5 . . ?
C63 C64 H64B 109.5 . . ?
H64A C64 H64B 109.5 . . ?
C63 C64 H64C 109.5 . . ?
H64A C64 H64C 109.5 . . ?
H64B C64 H64C 109.5 . . ?
C66 C65 C58 112.0(8) . . ?
C66 C65 H65A 109.2 . . ?
C58 C65 H65A 109.2 . . ?
C66 C65 H65B 109.2 . . ?
C58 C65 H65B 109.2 . . ?
H65A C65 H65B 107.9 . . ?
C65 C66 H66A 109.5 . . ?
C65 C66 H66B 109.5 . . ?
H66A C66 H66B 109.5 . . ?
C65 C66 H66C 109.5 . . ?
H66A C66 H66C 109.5 . . ?
H66B C66 H66C 109.5 . . ?
C72 C67 C68 122.3(8) . . ?
C72 C67 N27 119.4(7) . . ?
C68 C67 N27 117.8(7) . . ?
C69 C68 C67 117.6(8) . . ?
C69 C68 C73 119.7(8) . . ?
C67 C68 C73 122.5(7) . . ?
C70 C69 C68 120.6(10) . . ?
C70 C69 H69 119.7 . . ?
C68 C69 H69 119.7 . . ?
C69 C70 C71 121.6(10) . . ?
C69 C70 H70 119.2 . . ?
C71 C70 H70 119.2 . . ?
C70 C71 C72 119.9(10) . . ?
C70 C71 H71 120.0 . . ?
C72 C71 H71 120.0 . . ?
C67 C72 C71 117.6(9) . . ?
C67 C72 C1_2 121.2(9) . . ?
C71 C72 C1_2 121.1(9) . . ?
C68 C73 C74 113.3(8) . . ?
C68 C73 H73A 108.9 . . ?
C74 C73 H73A 108.9 . . ?
C68 C73 H73B 108.9 . . ?
C74 C73 H73B 108.9 . . ?
H73A C73 H73B 107.7 . . ?
C73 C74 H74A 109.5 . . ?
C73 C74 H74B 109.5 . . ?
H74A C74 H74B 109.5 . . ?
C73 C74 H74C 109.5 . . ?
H74A C74 H74C 109.5 . . ?
H74B C74 H74C 109.5 . . ?
N24 C75 C1 102.4(6) . . ?
N24 C75 H75A 111.3 . . ?
C1 C75 H75A 111.3 . . ?
N24 C75 H75B 111.3 . . ?
C1 C75 H75B 111.3 . . ?
H75A C75 H75B 109.2 . . ?
C77 C76 C81 122.5(7) . . ?
C77 C76 N25 118.1(7) . . ?
C81 C76 N25 118.3(6) . . ?
C76 C77 C78 116.8(8) . . ?
C76 C77 C84 123.4(7) . . ?
C78 C77 C84 119.8(7) . . ?
C79 C78 C77 122.4(8) . . ?
C79 C78 H78 118.8 . . ?
C77 C78 H78 118.8 . . ?
C78 C79 C80 120.7(8) . . ?
C78 C79 H79 119.7 . . ?
C80 C79 H79 119.7 . . ?
C81 C80 C79 119.5(9) . . ?
C81 C80 H80 120.2 . . ?
C79 C80 H80 120.2 . . ?
C80 C81 C76 118.1(8) . . ?
C80 C81 C82 118.3(8) . . ?
C76 C81 C82 123.6(7) . . ?
C81 C82 C83 112.8(8) . . ?
C81 C82 H82A 109.0 . . ?
C83 C82 H82A 109.0 . . ?
C81 C82 H82B 109.0 . . ?
C83 C82 H82B 109.0 . . ?
H82A C82 H82B 107.8 . . ?
C82 C83 H83A 109.5 . . ?
C82 C83 H83B 109.5 . . ?
H83A C83 H83B 109.5 . . ?
C82 C83 H83C 109.5 . . ?
H83A C83 H83C 109.5 . . ?
H83B C83 H83C 109.5 . . ?
C85 C84 C77 114.2(8) . . ?
C85 C84 H84A 108.7 . . ?
C77 C84 H84A 108.7 . . ?
C85 C84 H84B 108.7 . . ?
C77 C84 H84B 108.7 . . ?
H84A C84 H84B 107.6 . . ?
C84 C85 H85A 109.5 . . ?
C84 C85 H85B 109.5 . . ?
H85A C85 H85B 109.5 . . ?
C84 C85 H85C 109.5 . . ?
H85A C85 H85C 109.5 . . ?
H85B C85 H85C 109.5 . . ?
C27 C86 C87 122.7(10) . . ?
C27 C86 H86 118.6 . . ?
C87 C86 H86 118.6 . . ?
C86 C87 C88 120.2(11) . . ?
C86 C87 H87 119.9 . . ?
C88 C87 H87 119.9 . . ?
C87 C88 C25 116.4(10) . . ?
C87 C88 C89 121.7(10) . . ?
C25 C88 C89 121.9(8) . . ?
C90 C89 C88 116.4(9) . . ?
C90 C89 H89A 108.2 . . ?
C88 C89 H89A 108.2 . . ?
C90 C89 H89B 108.2 . . ?
C88 C89 H89B 108.2 . . ?
H89A C89 H89B 107.4 . . ?
C89 C90 H90A 109.5 . . ?
C89 C90 H90B 109.5 . . ?
H90A C90 H90B 109.5 . . ?
C89 C90 H90C 109.5 . . ?
H90A C90 H90C 109.5 . . ?
H90B C90 H90C 109.5 . . ?
C42 C43 H43A 109.5 . . ?
C42 C43 H43B 109.5 . . ?
H43A C43 H43B 109.5 . . ?
C42 C43 H43C 109.5 . . ?
H43A C43 H43C 109.5 . . ?
H43B C43 H43C 109.5 . . ?
C41 C42 C43 114.4(7) . . ?
C41 C42 H42A 108.7 . . ?
C43 C42 H42A 108.7 . . ?
C41 C42 H42B 108.7 . . ?
C43 C42 H42B 108.7 . . ?
H42A C42 H42B 107.6 . . ?
C36 C41 C40 117.2(7) . . ?
C36 C41 C42 123.5(7) . . ?
C40 C41 C42 119.3(7) . . ?
C39 C40 C41 121.8(8) . . ?
C39 C40 H40 119.1 . . ?
C41 C40 H40 119.1 . . ?
Cl2_6 Cu1_6 Cl1_6 172.3(7) . . ?
Cu1_6 Cl1_6 Cu10 112.3(3) . . ?
Cl2_61 Cu1_61 Cl1_61 175.2(5) . . ?
Cl2_61 Cu1_61 Cu10 128.0(5) . . ?
Cl1_61 Cu1_61 Cu10 56.7(2) . . ?
Cu1_61 Cl1_61 Cu10 75.6(3) . . ?
C26 C1_1 C2_1 119.2(11) . . ?
C26 C1_1 H1A_1 107.5 . . ?
C2_1 C1_1 H1A_1 107.5 . . ?
C26 C1_1 H1AB_1 107.5 . . ?
C2_1 C1_1 H1AB_1 107.5 . . ?
H1A_1 C1_1 H1AB_1 107.0 . . ?
C1_1 C2_1 H2A_1 109.5 . . ?
C1_1 C2_1 H2B_1 109.5 . . ?
H2A_1 C2_1 H2B_1 109.5 . . ?
C1_1 C2_1 H2C_1 109.5 . . ?
H2A_1 C2_1 H2C_1 109.5 . . ?
H2B_1 C2_1 H2C_1 109.5 . . ?
C2_2 C1_2 C72 117.3(11) . . ?
C2_2 C1_2 H1A_2 108.0 . . ?
C72 C1_2 H1A_2 108.0 . . ?
C2_2 C1_2 H1AB_2 108.0 . . ?
C72 C1_2 H1AB_2 108.0 . . ?
H1A_2 C1_2 H1AB_2 107.2 . . ?
C1_2 C2_2 H2A_2 109.5 . . ?
C1_2 C2_2 H2B_2 109.5 . . ?
H2A_2 C2_2 H2B_2 109.5 . . ?
C1_2 C2_2 H2C_2 109.5 . . ?
H2A_2 C2_2 H2C_2 109.5 . . ?
H2B_2 C2_2 H2C_2 109.5 . . ?
C1_4 C3_4 C24 116.8(13) . . ?
C1_4 C3_4 H3A_4 108.1 . . ?
C24 C3_4 H3A_4 108.1 . . ?
C1_4 C3_4 H3AB_4 108.1 . . ?
C24 C3_4 H3AB_4 108.1 . . ?
H3A_4 C3_4 H3AB_4 107.3 . . ?
C3_4 C1_4 H1A_4 109.5 . . ?
C3_4 C1_4 H1B_4 109.5 . . ?
H1A_4 C1_4 H1B_4 109.5 . . ?
C3_4 C1_4 H1C_4 109.5 . . ?
H1A_4 C1_4 H1C_4 109.5 . . ?
H1B_4 C1_4 H1C_4 109.5 . . ?
C2_5 C1_5 C45 114.0(8) . . ?
C2_5 C1_5 H1A_5 108.7 . . ?
C45 C1_5 H1A_5 108.8 . . ?
C2_5 C1_5 H1AB_5 108.7 . . ?
C45 C1_5 H1AB_5 108.7 . . ?
H1A_5 C1_5 H1AB_5 107.6 . . ?
C1_5 C2_5 H2A_5 109.5 . . ?
C1_5 C2_5 H2B_5 109.5 . . ?
H2A_5 C2_5 H2B_5 109.5 . . ?
C1_5 C2_5 H2C_5 109.5 . . ?
H2A_5 C2_5 H2C_5 109.5 . . ?
H2B_5 C2_5 H2C_5 109.5 . . ?
C2_7 C1_7 C37 113.0(9) . . ?
C2_7 C1_7 H1A_7 109.0 . . ?
C37 C1_7 H1A_7 109.0 . . ?
C2_7 C1_7 H1AB_7 109.0 . . ?
C37 C1_7 H1AB_7 109.0 . . ?
H1A_7 C1_7 H1AB_7 107.8 . . ?
C1_7 C2_7 H2A_7 109.5 . . ?
C1_7 C2_7 H2B_7 109.5 . . ?
H2A_7 C2_7 H2B_7 109.5 . . ?
C1_7 C2_7 H2C_7 109.5 . . ?
H2A_7 C2_7 H2C_7 109.5 . . ?
H2B_7 C2_7 H2C_7 109.5 . . ?
C20 C1_3 C2_3 112.0(9) . . ?
C20 C1_3 H1A_3 109.2 . . ?
C2_3 C1_3 H1A_3 109.2 . . ?
C20 C1_3 H1AB_3 109.2 . . ?
C2_3 C1_3 H1AB_3 109.2 . . ?
H1A_3 C1_3 H1AB_3 107.9 . . ?
C1_3 C2_3 H2A_3 109.5 . . ?
C1_3 C2_3 H2B_3 109.5 . . ?
H2A_3 C2_3 H2B_3 109.5 . . ?
C1_3 C2_3 H2C_3 109.5 . . ?
H2A_3 C2_3 H2C_3 109.5 . . ?
H2B_3 C2_3 H2C_3 109.5 . . ?

loop_
_geom_bond_atom_site_label_1
_geom_bond_atom_site_label_2
_geom_bond_distance
_geom_bond_site_symmetry_2
_geom_bond_publ_flag
B1 C33 1.593(12) . ?
B1 B2 1.718(12) . ?
B1 Cu5 2.057(8) . ?
B1 Cu6 2.070(9) . ?
B1 H2 1.12(8) . ?
C1 N25 1.487(9) . ?
C1 C75 1.514(11) . ?
C1 H1A 0.9900 . ?
C1 H1AB 0.9900 . ?
B2 C28 1.601(11) . ?
B2 C7 1.650(11) . ?
B2 Cu6 2.149(8) . ?
B2 Cu5 2.164(8) . ?
C2 N25 1.343(9) . ?
C2 N24 1.356(9) . ?
C2 B3 1.594(11) . ?
B3 B4 1.684(11) . ?
B3 Cu8 2.046(8) . ?
B3 Cu9 2.067(8) . ?
B3 H1 1.16(6) . ?
C3 C5 1.375(11) . ?
C3 C6 1.396(14) . ?
C3 H3 0.9500 . ?
B4 C4 1.620(10) . ?
B4 C54 1.633(10) . ?
B4 Cu9 2.133(8) . ?
B4 Cu8 2.185(8) . ?
C4 N23 1.351(9) . ?
C4 C5 1.395(11) . ?
Cu5 Cl11 2.130(2) . ?
C5 H5 0.9500 . ?
Cu6 Cl12 2.178(2) . ?
Cu6 Cu7 2.5101(13) . ?
C6 C8 1.351(14) . ?
C6 H6 0.9500 . ?
Cu7 N18 1.940(6) . ?
Cu7 Cl12 2.258(2) . ?
Cu7 Cl13 2.333(3) . ?
C7 N21 1.352(10) . ?
C7 N22 1.353(10) . ?
Cu8 Cl16 2.130(2) . ?
C8 N23 1.365(11) . ?
C8 H8 0.9500 . ?
Cu9 Cl17 2.168(2) . ?
Cu9 Cu10 2.5052(14) . ?
C9 C14 1.396(12) . ?
C9 C10 1.398(13) . ?
C9 N19 1.439(10) . ?
C12 C11 1.373(16) . ?
C12 C13 1.378(17) . ?
C12 H12 0.9500 . ?
C11 C10 1.390(14) . ?
C11 H11 0.9500 . ?
Cu10 N23 1.943(7) . ?
Cu10 Cl17 2.285(3) . ?
Cu10 Cl1_61 2.332(7) . ?
Cu10 Cl1_6 2.383(5) . ?
Cu10 Cu1_61 2.702(5) . ?
C10 C17 1.516(15) . ?
Cl13 Cu15 2.070(4) . ?
C13 C14 1.396(14) . ?
C13 H13 0.9500 . ?
Cl14 Cu15 2.099(5) . ?
C14 C15 1.501(14) . ?
C15 C16 1.524(16) . ?
C15 H15A 0.9900 . ?
C15 H15B 0.9900 . ?
C16 H16A 0.9800 . ?
C16 H16B 0.9800 . ?
C16 H16C 0.9800 . ?
C17 C18 1.455(15) . ?
C17 H17A 0.9900 . ?
C17 H17B 0.9900 . ?
N18 C32 1.353(10) . ?
N18 C28 1.373(9) . ?
C18 H18A 0.9800 . ?
C18 H18B 0.9800 . ?
C18 H18C 0.9800 . ?
N19 C33 1.337(9) . ?
N19 C34 1.488(10) . ?
C19 C24 1.416(13) . ?
C19 N21 1.415(11) . ?
C19 C20 1.426(12) . ?
N20 C33 1.335(10) . ?
N20 C36 1.428(10) . ?
N20 C35 1.488(10) . ?
C20 C21 1.353(14) . ?
C20 C1_3 1.518(13) . ?
N21 C52 1.503(11) . ?
C21 C22 1.382(18) . ?
C21 H21 0.9500 . ?
N22 C44 1.439(11) . ?
N22 C53 1.467(11) . ?
C22 C23 1.397(18) . ?
C22 H22 0.9500 . ?
C23 C24 1.376(15) . ?
C23 H23 0.9500 . ?
N24 C25 1.456(10) . ?
N24 C75 1.472(10) . ?
C24 C3_4 1.541(15) . ?
N25 C76 1.442(9) . ?
C25 C26 1.385(13) . ?
C25 C88 1.410(14) . ?
N26 C54 1.338(9) . ?
N26 C56 1.466(10) . ?
N26 C57 1.462(10) . ?
C26 C27 1.414(14) . ?
C26 C1_1 1.499(16) . ?
C28 C29 1.391(10) . ?
N27 C54 1.367(10) . ?
N27 C67 1.431(10) . ?
N27 C55 1.474(11) . ?
C27 C86 1.354(18) . ?
C27 H27 0.9500 . ?
C29 C30 1.390(11) . ?
C29 H29 0.9500 . ?
C30 C31 1.366(12) . ?
C30 H30 0.9500 . ?
C31 C32 1.376(12) . ?
C31 H31 0.9500 . ?
C32 H32 0.9500 . ?
C34 C35 1.507(11) . ?
C34 H34A 0.9900 . ?
C34 H34B 0.9900 . ?
C35 H35A 0.9900 . ?
C35 H35B 0.9900 . ?
C36 C41 1.393(11) . ?
C36 C37 1.398(10) . ?
C37 C38 1.405(12) . ?
C37 C1_7 1.496(12) . ?
C38 C39 1.386(13) . ?
C38 H38 0.9500 . ?
C39 C40 1.352(13) . ?
C39 H39 0.9500 . ?
C44 C45 1.383(12) . ?
C44 C49 1.420(12) . ?
C45 C46 1.410(13) . ?
C45 C1_5 1.520(13) . ?
C46 C47 1.371(14) . ?
C46 H46 0.9500 . ?
C47 C48 1.380(13) . ?
C47 H47 0.9500 . ?
C48 C49 1.344(12) . ?
C48 H48 0.9500 . ?
C49 C50 1.532(11) . ?
C50 C51 1.491(14) . ?
C50 H50A 0.9900 . ?
C50 H50B 0.9900 . ?
C51 H51A 0.9800 . ?
C51 H51B 0.9800 . ?
C51 H51C 0.9800 . ?
C52 C53 1.481(14) . ?
C52 H52A 0.9900 . ?
C52 H52B 0.9900 . ?
C53 H53A 0.9900 . ?
C53 H53B 0.9900 . ?
C55 C56 1.472(14) . ?
C55 H55A 0.9900 . ?
C55 H55B 0.9900 . ?
C56 H56A 0.9900 . ?
C56 H56B 0.9900 . ?
C57 C62 1.380(11) . ?
C57 C58 1.390(11) . ?
C58 C59 1.411(12) . ?
C58 C65 1.544(12) . ?
C59 C60 1.381(13) . ?
C59 H59 0.9500 . ?
C60 C61 1.393(14) . ?
C60 H60 0.9500 . ?
C61 C62 1.388(13) . ?
C61 H61 0.9500 . ?
C62 C63 1.527(13) . ?
C63 C64 1.519(13) . ?
C63 H63A 0.9900 . ?
C63 H63B 0.9900 . ?
C64 H64A 0.9800 . ?
C64 H64B 0.9800 . ?
C64 H64C 0.9800 . ?
C65 C66 1.500(13) . ?
C65 H65A 0.9900 . ?
C65 H65B 0.9900 . ?
C66 H66A 0.9800 . ?
C66 H66B 0.9800 . ?
C66 H66C 0.9800 . ?
C67 C72 1.372(12) . ?
C67 C68 1.414(11) . ?
C68 C69 1.397(12) . ?
C68 C73 1.513(12) . ?
C69 C70 1.362(15) . ?
C69 H69 0.9500 . ?
C70 C71 1.373(16) . ?
C70 H70 0.9500 . ?
C71 C72 1.427(14) . ?
C71 H71 0.9500 . ?
C72 C1_2 1.519(14) . ?
C73 C74 1.543(13) . ?
C73 H73A 0.9900 . ?
C73 H73B 0.9900 . ?
C74 H74A 0.9800 . ?
C74 H74B 0.9800 . ?
C74 H74C 0.9800 . ?
C75 H75A 0.9900 . ?
C75 H75B 0.9900 . ?
C76 C77 1.395(10) . ?
C76 C81 1.411(11) . ?
C77 C78 1.397(11) . ?
C77 C84 1.524(12) . ?
C78 C79 1.350(14) . ?
C78 H78 0.9500 . ?
C79 C80 1.409(14) . ?
C79 H79 0.9500 . ?
C80 C81 1.391(12) . ?
C80 H80 0.9500 . ?
C81 C82 1.489(11) . ?
C82 C83 1.525(13) . ?
C82 H82A 0.9900 . ?
C82 H82B 0.9900 . ?
C83 H83A 0.9800 . ?
C83 H83B 0.9800 . ?
C83 H83C 0.9800 . ?
C84 C85 1.516(12) . ?
C84 H84A 0.9900 . ?
C84 H84B 0.9900 . ?
C85 H85A 0.9800 . ?
C85 H85B 0.9800 . ?
C85 H85C 0.9800 . ?
C86 C87 1.365(18) . ?
C86 H86 0.9500 . ?
C87 C88 1.391(13) . ?
C87 H87 0.9500 . ?
C88 C89 1.498(14) . ?
C89 C90 1.491(13) . ?
C89 H89A 0.9900 . ?
C89 H89B 0.9900 . ?
C90 H90A 0.9800 . ?
C90 H90B 0.9800 . ?
C90 H90C 0.9800 . ?
C43 C42 1.530(12) . ?
C43 H43A 0.9800 . ?
C43 H43B 0.9800 . ?
C43 H43C 0.9800 . ?
C42 C41 1.512(11) . ?
C42 H42A 0.9900 . ?
C42 H42B 0.9900 . ?
C41 C40 1.406(11) . ?
C40 H40 0.9500 . ?
Cu1_6 Cl2_6 1.787(12) . ?
Cu1_6 Cl1_6 2.018(9) . ?
Cu1_61 Cl2_61 1.962(16) . ?
Cu1_61 Cl1_61 2.063(12) . ?
C1_1 C2_1 1.530(16) . ?
C1_1 H1A_1 0.9900 . ?
C1_1 H1AB_1 0.9900 . ?
C2_1 H2A_1 0.9800 . ?
C2_1 H2B_1 0.9800 . ?
C2_1 H2C_1 0.9800 . ?
C1_2 C2_2 1.439(15) . ?
C1_2 H1A_2 0.9900 . ?
C1_2 H1AB_2 0.9900 . ?
C2_2 H2A_2 0.9800 . ?
C2_2 H2B_2 0.9800 . ?
C2_2 H2C_2 0.9800 . ?
C3_4 C1_4 1.415(19) . ?
C3_4 H3A_4 0.9900 . ?
C3_4 H3AB_4 0.9900 . ?
C1_4 H1A_4 0.9800 . ?
C1_4 H1B_4 0.9800 . ?
C1_4 H1C_4 0.9800 . ?
C1_5 C2_5 1.507(16) . ?
C1_5 H1A_5 0.9900 . ?
C1_5 H1AB_5 0.9900 . ?
C2_5 H2A_5 0.9800 . ?
C2_5 H2B_5 0.9800 . ?
C2_5 H2C_5 0.9800 . ?
C1_7 C2_7 1.480(15) . ?
C1_7 H1A_7 0.9900 . ?
C1_7 H1AB_7 0.9900 . ?
C2_7 H2A_7 0.9800 . ?
C2_7 H2B_7 0.9800 . ?
C2_7 H2C_7 0.9800 . ?
C1_3 C2_3 1.550(15) . ?
C1_3 H1A_3 0.9900 . ?
C1_3 H1AB_3 0.9900 . ?
C2_3 H2A_3 0.9800 . ?
C2_3 H2B_3 0.9800 . ?
C2_3 H2C_3 0.9800 . ?

loop_
_geom_torsion_atom_site_label_1
_geom_torsion_atom_site_label_2
_geom_torsion_atom_site_label_3
_geom_torsion_atom_site_label_4
_geom_torsion
_geom_torsion_site_symmetry_1
_geom_torsion_site_symmetry_2
_geom_torsion_site_symmetry_3
_geom_torsion_site_symmetry_4
_geom_torsion_publ_flag
C33 B1 B2 C28 9.0(13) . . . . ?
Cu5 B1 B2 C28 -98.7(7) . . . . ?
Cu6 B1 B2 C28 91.3(7) . . . . ?
C33 B1 B2 C7 -177.1(7) . . . . ?
Cu5 B1 B2 C7 75.2(6) . . . . ?
Cu6 B1 B2 C7 -94.8(6) . . . . ?
C33 B1 B2 Cu6 -82.3(8) . . . . ?
Cu5 B1 B2 Cu6 170.0(4) . . . . ?
C33 B1 B2 Cu5 107.7(8) . . . . ?
Cu6 B1 B2 Cu5 -170.0(4) . . . . ?
N25 C2 B3 B4 13.3(14) . . . . ?
N24 C2 B3 B4 -160.3(8) . . . . ?
N25 C2 B3 Cu8 -75.1(9) . . . . ?
N24 C2 B3 Cu8 111.3(7) . . . . ?
N25 C2 B3 Cu9 82.1(8) . . . . ?
N24 C2 B3 Cu9 -91.5(7) . . . . ?
C2 B3 B4 C4 -11.5(13) . . . . ?
Cu8 B3 B4 C4 97.8(7) . . . . ?
Cu9 B3 B4 C4 -93.4(7) . . . . ?
C2 B3 B4 C54 176.1(7) . . . . ?
Cu8 B3 B4 C54 -74.6(6) . . . . ?
Cu9 B3 B4 C54 94.2(6) . . . . ?
C2 B3 B4 Cu9 81.9(8) . . . . ?
Cu8 B3 B4 Cu9 -168.8(3) . . . . ?
C2 B3 B4 Cu8 -109.3(8) . . . . ?
Cu9 B3 B4 Cu8 168.8(3) . . . . ?
C54 B4 C4 N23 -89.1(8) . . . . ?
B3 B4 C4 N23 98.0(8) . . . . ?
Cu9 B4 C4 N23 27.4(7) . . . . ?
Cu8 B4 C4 N23 169.0(5) . . . . ?
C54 B4 C4 C5 91.2(8) . . . . ?
B3 B4 C4 C5 -81.7(9) . . . . ?
Cu9 B4 C4 C5 -152.4(6) . . . . ?
Cu8 B4 C4 C5 -10.8(8) . . . . ?
C6 C3 C5 C4 -1.8(12) . . . . ?
N23 C4 C5 C3 3.5(11) . . . . ?
B4 C4 C5 C3 -176.7(7) . . . . ?
C5 C3 C6 C8 -0.2(12) . . . . ?
C28 B2 C7 N21 -162.5(7) . . . . ?
B1 B2 C7 N21 22.9(10) . . . . ?
Cu6 B2 C7 N21 -45.8(8) . . . . ?
Cu5 B2 C7 N21 82.2(7) . . . . ?
C28 B2 C7 N22 22.1(10) . . . . ?
B1 B2 C7 N22 -152.6(7) . . . . ?
Cu6 B2 C7 N22 138.8(6) . . . . ?
Cu5 B2 C7 N22 -93.3(7) . . . . ?
C3 C6 C8 N23 0.4(13) . . . . ?
C13 C12 C11 C10 -1(2) . . . . ?
C12 C11 C10 C9 2.0(18) . . . . ?
C12 C11 C10 C17 -179.1(13) . . . . ?
C14 C9 C10 C11 -2.5(15) . . . . ?
N19 C9 C10 C11 -170.6(9) . . . . ?
C14 C9 C10 C17 178.5(11) . . . . ?
N19 C9 C10 C17 10.5(15) . . . . ?
C11 C12 C13 C14 0(2) . . . . ?
C12 C13 C14 C9 -0.4(18) . . . . ?
C12 C13 C14 C15 -178.3(13) . . . . ?
C10 C9 C14 C13 1.7(15) . . . . ?
N19 C9 C14 C13 169.9(9) . . . . ?
C10 C9 C14 C15 179.7(10) . . . . ?
N19 C9 C14 C15 -12.1(14) . . . . ?
C13 C14 C15 C16 -9.9(17) . . . . ?
C9 C14 C15 C16 172.3(10) . . . . ?
C11 C10 C17 C18 2(2) . . . . ?
C9 C10 C17 C18 -179.6(12) . . . . ?
C14 C9 N19 C33 85.8(11) . . . . ?
C10 C9 N19 C33 -105.6(10) . . . . ?
C14 C9 N19 C34 -85.3(10) . . . . ?
C10 C9 N19 C34 83.3(10) . . . . ?
C24 C19 C20 C21 3.9(14) . . . . ?
N21 C19 C20 C21 175.5(8) . . . . ?
C24 C19 C20 C1_3 -172.6(8) . . . . ?
N21 C19 C20 C1_3 -1.1(12) . . . . ?
N22 C7 N21 C19 -163.1(8) . . . . ?
B2 C7 N21 C19 20.8(12) . . . . ?
N22 C7 N21 C52 2.6(9) . . . . ?
B2 C7 N21 C52 -173.6(7) . . . . ?
C24 C19 N21 C7 -110.8(10) . . . . ?
C20 C19 N21 C7 77.5(11) . . . . ?
C24 C19 N21 C52 84.0(10) . . . . ?
C20 C19 N21 C52 -87.7(10) . . . . ?
C19 C20 C21 C22 -2.4(16) . . . . ?
C1_3 C20 C21 C22 174.3(10) . . . . ?
N21 C7 N22 C44 176.3(7) . . . . ?
B2 C7 N22 C44 -7.5(12) . . . . ?
N21 C7 N22 C53 -1.6(9) . . . . ?
B2 C7 N22 C53 174.6(8) . . . . ?
C20 C21 C22 C23 0.9(18) . . . . ?
C5 C4 N23 C8 -3.2(10) . . . . ?
B4 C4 N23 C8 177.1(6) . . . . ?
C5 C4 N23 Cu10 171.5(5) . . . . ?
B4 C4 N23 Cu10 -8.3(9) . . . . ?
C6 C8 N23 C4 1.3(12) . . . . ?
C6 C8 N23 Cu10 -174.0(7) . . . . ?
C21 C22 C23 C24 -0.7(18) . . . . ?
N25 C2 N24 C25 172.0(8) . . . . ?
B3 C2 N24 C25 -13.0(12) . . . . ?
N25 C2 N24 C75 5.0(9) . . . . ?
B3 C2 N24 C75 -180.0(7) . . . . ?
C22 C23 C24 C19 2.2(16) . . . . ?
C22 C23 C24 C3_4 -176.0(11) . . . . ?
N21 C19 C24 C23 -175.2(8) . . . . ?
C20 C19 C24 C23 -3.8(14) . . . . ?
N21 C19 C24 C3_4 3.0(13) . . . . ?
C20 C19 C24 C3_4 174.4(9) . . . . ?
N24 C2 N25 C76 -165.5(7) . . . . ?
B3 C2 N25 C76 20.3(13) . . . . ?
N24 C2 N25 C1 4.9(8) . . . . ?
B3 C2 N25 C1 -169.4(7) . . . . ?
C75 C1 N25 C2 -12.0(8) . . . . ?
C75 C1 N25 C76 159.9(6) . . . . ?
C2 N24 C25 C26 110.8(10) . . . . ?
C75 N24 C25 C26 -82.6(10) . . . . ?
C2 N24 C25 C88 -76.8(11) . . . . ?
C75 N24 C25 C88 89.8(10) . . . . ?
C88 C25 C26 C27 -1.9(14) . . . . ?
N24 C25 C26 C27 170.0(8) . . . . ?
C88 C25 C26 C1_1 176.7(9) . . . . ?
N24 C25 C26 C1_1 -11.4(13) . . . . ?
C32 N18 C28 C29 3.6(10) . . . . ?
Cu7 N18 C28 C29 -172.1(5) . . . . ?
C32 N18 C28 B2 -175.6(7) . . . . ?
Cu7 N18 C28 B2 8.7(9) . . . . ?
C7 B2 C28 N18 89.1(8) . . . . ?
B1 B2 C28 N18 -96.7(9) . . . . ?
Cu6 B2 C28 N18 -27.7(8) . . . . ?
Cu5 B2 C28 N18 -168.8(5) . . . . ?
C7 B2 C28 C29 -90.1(8) . . . . ?
B1 B2 C28 C29 84.1(9) . . . . ?
Cu6 B2 C28 C29 153.1(6) . . . . ?
Cu5 B2 C28 C29 12.0(9) . . . . ?
C25 C26 C27 C86 2.8(16) . . . . ?
C1_1 C26 C27 C86 -175.8(11) . . . . ?
N18 C28 C29 C30 -5.1(11) . . . . ?
B2 C28 C29 C30 174.2(7) . . . . ?
C28 C29 C30 C31 4.3(12) . . . . ?
C29 C30 C31 C32 -2.2(13) . . . . ?
C28 N18 C32 C31 -1.7(12) . . . . ?
Cu7 N18 C32 C31 174.5(7) . . . . ?
C30 C31 C32 N18 1.0(13) . . . . ?
C9 N19 C33 N20 -173.5(7) . . . . ?
C34 N19 C33 N20 -2.1(9) . . . . ?
C9 N19 C33 B1 11.2(12) . . . . ?
C34 N19 C33 B1 -177.4(7) . . . . ?
C36 N20 C33 N19 165.6(7) . . . . ?
C35 N20 C33 N19 -5.5(9) . . . . ?
C36 N20 C33 B1 -19.9(13) . . . . ?
C35 N20 C33 B1 169.0(8) . . . . ?
B2 B1 C33 N19 160.9(7) . . . . ?
Cu5 B1 C33 N19 -114.1(7) . . . . ?
Cu6 B1 C33 N19 92.1(7) . . . . ?
B2 B1 C33 N20 -13.1(14) . . . . ?
Cu5 B1 C33 N20 71.9(10) . . . . ?
Cu6 B1 C33 N20 -81.9(9) . . . . ?
C33 N19 C34 C35 8.3(9) . . . . ?
C9 N19 C34 C35 -179.1(7) . . . . ?
C33 N20 C35 C34 10.3(9) . . . . ?
C36 N20 C35 C34 -162.3(6) . . . . ?
N19 C34 C35 N20 -10.2(8) . . . . ?
C33 N20 C36 C41 116.7(9) . . . . ?
C35 N20 C36 C41 -72.4(9) . . . . ?
C33 N20 C36 C37 -74.7(10) . . . . ?
C35 N20 C36 C37 96.2(8) . . . . ?
C41 C36 C37 C38 -1.8(12) . . . . ?
N20 C36 C37 C38 -170.0(7) . . . . ?
C41 C36 C37 C1_7 176.1(8) . . . . ?
N20 C36 C37 C1_7 8.0(12) . . . . ?
C36 C37 C38 C39 2.3(13) . . . . ?
C1_7 C37 C38 C39 -175.7(8) . . . . ?
C37 C38 C39 C40 -1.3(14) . . . . ?
C7 N22 C44 C45 100.7(10) . . . . ?
C53 N22 C44 C45 -81.4(10) . . . . ?
C7 N22 C44 C49 -84.5(10) . . . . ?
C53 N22 C44 C49 93.4(10) . . . . ?
C49 C44 C45 C46 2.5(12) . . . . ?
N22 C44 C45 C46 177.1(7) . . . . ?
C49 C44 C45 C1_5 -175.3(8) . . . . ?
N22 C44 C45 C1_5 -0.7(12) . . . . ?
C44 C45 C46 C47 0.2(13) . . . . ?
C1_5 C45 C46 C47 178.1(9) . . . . ?
C45 C46 C47 C48 -2.6(14) . . . . ?
C46 C47 C48 C49 2.3(14) . . . . ?
C47 C48 C49 C44 0.4(13) . . . . ?
C47 C48 C49 C50 -177.2(8) . . . . ?
C45 C44 C49 C48 -2.9(12) . . . . ?
N22 C44 C49 C48 -177.4(7) . . . . ?
C45 C44 C49 C50 174.7(8) . . . . ?
N22 C44 C49 C50 0.2(11) . . . . ?
C48 C49 C50 C51 75.0(12) . . . . ?
C44 C49 C50 C51 -102.6(10) . . . . ?
C7 N21 C52 C53 -2.5(11) . . . . ?
C19 N21 C52 C53 165.4(8) . . . . ?
C7 N22 C53 C52 0.0(11) . . . . ?
C44 N22 C53 C52 -178.2(8) . . . . ?
N21 C52 C53 N22 1.4(11) . . . . ?
C56 N26 C54 N27 0.1(9) . . . . ?
C57 N26 C54 N27 179.5(7) . . . . ?
C56 N26 C54 B4 -176.8(7) . . . . ?
C57 N26 C54 B4 2.6(12) . . . . ?
C67 N27 C54 N26 165.7(7) . . . . ?
C55 N27 C54 N26 -1.0(9) . . . . ?
C67 N27 C54 B4 -17.5(12) . . . . ?
C55 N27 C54 B4 175.9(7) . . . . ?
C4 B4 C54 N26 -21.6(10) . . . . ?
B3 B4 C54 N26 151.8(7) . . . . ?
Cu9 B4 C54 N26 -138.9(6) . . . . ?
Cu8 B4 C54 N26 93.2(7) . . . . ?
C4 B4 C54 N27 162.2(7) . . . . ?
B3 B4 C54 N27 -24.5(11) . . . . ?
Cu9 B4 C54 N27 44.8(8) . . . . ?
Cu8 B4 C54 N27 -83.1(7) . . . . ?
C54 N27 C55 C56 1.4(10) . . . . ?
C67 N27 C55 C56 -166.8(8) . . . . ?
C54 N26 C56 C55 0.8(11) . . . . ?
C57 N26 C56 C55 -178.7(8) . . . . ?
N27 C55 C56 N26 -1.2(10) . . . . ?
C54 N26 C57 C62 -96.3(10) . . . . ?
C56 N26 C57 C62 83.1(9) . . . . ?
C54 N26 C57 C58 88.3(10) . . . . ?
C56 N26 C57 C58 -92.3(9) . . . . ?
C62 C57 C58 C59 4.2(12) . . . . ?
N26 C57 C58 C59 179.5(7) . . . . ?
C62 C57 C58 C65 -173.9(8) . . . . ?
N26 C57 C58 C65 1.3(11) . . . . ?
C57 C58 C59 C60 -1.7(12) . . . . ?
C65 C58 C59 C60 176.6(8) . . . . ?
C58 C59 C60 C61 -2.9(13) . . . . ?
C59 C60 C61 C62 5.0(14) . . . . ?
C58 C57 C62 C61 -2.2(12) . . . . ?
N26 C57 C62 C61 -177.4(7) . . . . ?
C58 C57 C62 C63 174.7(7) . . . . ?
N26 C57 C62 C63 -0.6(11) . . . . ?
C60 C61 C62 C57 -2.5(13) . . . . ?
C60 C61 C62 C63 -179.3(8) . . . . ?
C57 C62 C63 C64 -109.2(10) . . . . ?
C61 C62 C63 C64 67.6(11) . . . . ?
C57 C58 C65 C66 102.2(10) . . . . ?
C59 C58 C65 C66 -76.0(11) . . . . ?
C54 N27 C67 C72 106.1(9) . . . . ?
C55 N27 C67 C72 -87.9(10) . . . . ?
C54 N27 C67 C68 -81.8(10) . . . . ?
C55 N27 C67 C68 84.2(9) . . . . ?
C72 C67 C68 C69 -7.0(12) . . . . ?
N27 C67 C68 C69 -178.9(7) . . . . ?
C72 C67 C68 C73 169.3(8) . . . . ?
N27 C67 C68 C73 -2.6(11) . . . . ?
C67 C68 C69 C70 3.1(13) . . . . ?
C73 C68 C69 C70 -173.4(9) . . . . ?
C68 C69 C70 C71 0.3(16) . . . . ?
C69 C70 C71 C72 -0.1(16) . . . . ?
C68 C67 C72 C71 7.3(13) . . . . ?
N27 C67 C72 C71 179.0(8) . . . . ?
C68 C67 C72 C1_2 -176.0(9) . . . . ?
N27 C67 C72 C1_2 -4.2(13) . . . . ?
C70 C71 C72 C67 -3.6(14) . . . . ?
C70 C71 C72 C1_2 179.6(10) . . . . ?
C69 C68 C73 C74 65.0(11) . . . . ?
C67 C68 C73 C74 -111.2(10) . . . . ?
C2 N24 C75 C1 -12.2(9) . . . . ?
C25 N24 C75 C1 179.0(7) . . . . ?
N25 C1 C75 N24 13.4(8) . . . . ?
C2 N25 C76 C77 -117.0(8) . . . . ?
C1 N25 C76 C77 72.9(8) . . . . ?
C2 N25 C76 C81 74.8(10) . . . . ?
C1 N25 C76 C81 -95.3(8) . . . . ?
C81 C76 C77 C78 -1.4(11) . . . . ?
N25 C76 C77 C78 -169.0(7) . . . . ?
C81 C76 C77 C84 177.3(7) . . . . ?
N25 C76 C77 C84 9.7(10) . . . . ?
C76 C77 C78 C79 1.4(12) . . . . ?
C84 C77 C78 C79 -177.3(8) . . . . ?
C77 C78 C79 C80 -1.8(13) . . . . ?
C78 C79 C80 C81 2.1(13) . . . . ?
C79 C80 C81 C76 -1.9(12) . . . . ?
C79 C80 C81 C82 176.6(8) . . . . ?
C77 C76 C81 C80 1.6(11) . . . . ?
N25 C76 C81 C80 169.2(7) . . . . ?
C77 C76 C81 C82 -176.8(7) . . . . ?
N25 C76 C81 C82 -9.2(11) . . . . ?
C80 C81 C82 C83 -86.6(10) . . . . ?
C76 C81 C82 C83 91.8(10) . . . . ?
C76 C77 C84 C85 -116.7(9) . . . . ?
C78 C77 C84 C85 61.9(10) . . . . ?
C26 C27 C86 C87 -3.1(19) . . . . ?
C27 C86 C87 C88 2.2(18) . . . . ?
C86 C87 C88 C25 -1.2(15) . . . . ?
C86 C87 C88 C89 179.0(10) . . . . ?
C26 C25 C88 C87 1.2(14) . . . . ?
N24 C25 C88 C87 -170.7(8) . . . . ?
C26 C25 C88 C89 -179.1(9) . . . . ?
N24 C25 C88 C89 9.1(13) . . . . ?
C87 C88 C89 C90 -1.2(14) . . . . ?
C25 C88 C89 C90 179.1(9) . . . . ?
C37 C36 C41 C40 0.2(11) . . . . ?
N20 C36 C41 C40 168.3(7) . . . . ?
C37 C36 C41 C42 -177.8(7) . . . . ?
N20 C36 C41 C42 -9.7(11) . . . . ?
C43 C42 C41 C36 116.9(9) . . . . ?
C43 C42 C41 C40 -61.1(10) . . . . ?
C38 C39 C40 C41 -0.4(13) . . . . ?
C36 C41 C40 C39 0.9(12) . . . . ?
C42 C41 C40 C39 179.0(8) . . . . ?
C25 C26 C1_1 C2_1 -178.5(10) . . . . ?
C27 C26 C1_1 C2_1 0.0(17) . . . . ?
C67 C72 C1_2 C2_2 144.0(13) . . . . ?
C71 C72 C1_2 C2_2 -39.3(18) . . . . ?
C23 C24 C3_4 C1_4 -7(2) . . . . ?
C19 C24 C3_4 C1_4 174.5(15) . . . . ?
C44 C45 C1_5 C2_5 111.9(12) . . . . ?
C46 C45 C1_5 C2_5 -65.8(13) . . . . ?
C36 C37 C1_7 C2_7 -97.3(11) . . . . ?
C38 C37 C1_7 C2_7 80.6(12) . . . . ?
C21 C20 C1_3 C2_3 -70.9(13) . . . . ?
C19 C20 C1_3 C2_3 105.7(12) . . . . ?
